data_1564268
loop_
_publ_author_name
'Speelman, Amy L.'
'Tran, Ba'
'Erickson, Jeremy D.'
'Vasiliu, Monica'
'Dixon, David A.'
'Bullock, R. Morris'

_publ_section_title
;
 Accelerating the Insertion Reactions of (NHC)Cu-H via Remote Ligand
 Functionalization
;
_journal_name_full 'Chemical Science'
_journal_paper_doi 10.1039/D1SC01911B
_journal_year 2021
_chemical_formula_moiety 'C138 H114 Cu2 N4 O4'
_chemical_formula_sum 'C138 H114 Cu2 N4 O4'
_chemical_formula_weight 2019.41
_space_group_crystal_system orthorhombic
_space_group_IT_number 61
_space_group_name_Hall '-P 2ac 2ab'
_space_group_name_H-M_alt 'P b c a'
_atom_sites_solution_hydrogens mixed
_audit_creation_date 2021-02-09
_audit_creation_method
;
Olex2 1.2
(compiled 2018.05.29 svn.r3508 for OlexSys, GUI svn.r5506)
;
_audit_update_record
;
2021-02-12 deposited with the CCDC.	2021-07-23 downloaded from the CCDC.
;
_cell_angle_alpha 90
_cell_angle_beta 90
_cell_angle_gamma 90
_cell_formula_units_Z 8
_cell_length_a 26.815(4)
_cell_length_b 27.671(3)
_cell_length_c 29.647(4)
_cell_measurement_reflns_used 9937
_cell_measurement_temperature 100(2)
_cell_measurement_theta_max 32.465
_cell_measurement_theta_min 2.434
_cell_volume 21998(5)
_computing_cell_refinement 'SAINT V8.40A (?, 2016)'
_computing_data_reduction 'SAINT V8.40A (?, 2016)'
_computing_molecular_graphics 'Olex2 (Dolomanov et al., 2009)'
_computing_publication_material 'Olex2 (Dolomanov et al., 2009)'
_computing_structure_refinement 'ShelXL (Sheldrick, 2015)'
_computing_structure_solution 'SHELXT 2014/5 (Sheldrick, 2014)'
_diffrn_ambient_temperature 100.0
_diffrn_measured_fraction_theta_full 0.999
_diffrn_measured_fraction_theta_max 0.998
_diffrn_measurement_device_type 'Bruker APEX-II CCD'
_diffrn_measurement_method '\f and \w scans'
_diffrn_radiation_type MoK\a
_diffrn_radiation_wavelength 0.71073
_diffrn_reflns_av_R_equivalents 0.1092
_diffrn_reflns_av_unetI/netI 0.0228
_diffrn_reflns_Laue_measured_fraction_full 0.999
_diffrn_reflns_Laue_measured_fraction_max 0.998
_diffrn_reflns_limit_h_max 40
_diffrn_reflns_limit_h_min -40
_diffrn_reflns_limit_k_max 41
_diffrn_reflns_limit_k_min -41
_diffrn_reflns_limit_l_max 44
_diffrn_reflns_limit_l_min -44
_diffrn_reflns_number 1982883
_diffrn_reflns_point_group_measured_fraction_full 0.999
_diffrn_reflns_point_group_measured_fraction_max 0.998
_diffrn_reflns_theta_full 25.242
_diffrn_reflns_theta_max 32.626
_diffrn_reflns_theta_min 2.152
_diffrn_standards_number 0
_exptl_absorpt_coefficient_mu 0.445
_exptl_absorpt_correction_T_max 0.7464
_exptl_absorpt_correction_T_min 0.6912
_exptl_absorpt_correction_type multi-scan
_exptl_absorpt_process_details
'SADABS-2016/2 (Bruker,2016/2) was used for absorption correction. wR2(int) was 0.1337 before and 0.0665 after correction. The Ratio of minimum to maximum transmission is 0.9260. The \l/2 correction factor is Not present.'
_exptl_crystal_colour orange
_exptl_crystal_colour_primary orange
_exptl_crystal_density_diffrn 1.219
_exptl_crystal_description block
_exptl_crystal_F_000 8480
_exptl_crystal_size_max 0.358
_exptl_crystal_size_mid 0.335
_exptl_crystal_size_min 0.252
_refine_diff_density_max 0.825
_refine_diff_density_min -0.776
_refine_diff_density_rms 0.056
_refine_ls_extinction_method none
_refine_ls_goodness_of_fit_ref 1.027
_refine_ls_hydrogen_treatment mixed
_refine_ls_matrix_type full
_refine_ls_number_parameters 1752
_refine_ls_number_reflns 40141
_refine_ls_number_restraints 110
_refine_ls_restrained_S_all 1.028
_refine_ls_R_factor_all 0.0649
_refine_ls_R_factor_gt 0.0462
_refine_ls_shift/su_max 0.002
_refine_ls_shift/su_mean 0.000
_refine_ls_structure_factor_coef Fsqd
_refine_ls_weighting_details 'w=1/[\s^2^(Fo^2^)+(0.0456P)^2^+15.3770P] where P=(Fo^2^+2Fc^2^)/3'
_refine_ls_weighting_scheme calc
_refine_ls_wR_factor_gt 0.1082
_refine_ls_wR_factor_ref 0.1192
_reflns_Friedel_coverage 0.000
_reflns_number_gt 31382
_reflns_number_total 40141
_reflns_threshold_expression 'I > 2\s(I)'
_cod_data_source_file d1sc01911b3.cif
_cod_data_source_block als_1_138
_cod_database_code 1564268
_shelx_shelxl_version_number 2018/3
_shelx_space_group_comment
;
The symmetry employed for this shelxl refinement is uniquely defined
by the following loop, which should always be used as a source of
symmetry information in preference to the above space-group names.
They are only intended as comments.
;
_shelx_estimated_absorpt_t_max 0.896
_shelx_estimated_absorpt_t_min 0.857
_olex2_refinement_description
;
1. Fixed Uiso
 At 1.2 times of:
  All C(H) groups, All C(H,H) groups
 At 1.5 times of:
  All C(H,H,H) groups
2. Restrained distances
 C127-C128 \\sim C127-C1D
 with sigma of 0.02
 C127-C134 \\sim C127-C1B
 with sigma of 0.02
 C128-C129 \\sim C1D-C1E
 with sigma of 0.02
 C129-C130 \\sim C1E-C130
 with sigma of 0.02
 C130-C132 \\sim C130-C1C
 with sigma of 0.02
 C132-C134 \\sim C1C-C1B
 with sigma of 0.02
 C127-C129 \\sim C127-C1E
 with sigma of 0.04
 C127-C132 \\sim C127-C1C
 with sigma of 0.04
 C128-C130 \\sim C1D-C130
 with sigma of 0.04
 C130-C134 \\sim C130-C1B
 with sigma of 0.04
 C20-C21 \\sim C20-C21A
 with sigma of 0.02
 C21-C22 \\sim C21A-C22A
 with sigma of 0.02
 C21-C26 \\sim C21A-C26A
 with sigma of 0.02
 C22-C23 \\sim C22A-C23A
 with sigma of 0.02
 C23-C24 \\sim C23A-C24A
 with sigma of 0.02
 C24-C25 \\sim C24A-C25A
 with sigma of 0.02
 C25-C26 \\sim C25A-C26A
 with sigma of 0.02
 C20-C22 \\sim C20-C22A
 with sigma of 0.04
 C20-C26 \\sim C20-C26A
 with sigma of 0.04
 C21-C23 \\sim C21A-C23A
 with sigma of 0.04
 C21-C25 \\sim C21A-C25A
 with sigma of 0.04
 C22-C24 \\sim C22A-C24A
 with sigma of 0.04
 C22-C26 \\sim C22A-C26A
 with sigma of 0.04
 C23-C25 \\sim C23A-C25A
 with sigma of 0.04
 C24-C26 \\sim C24A-C26A
 with sigma of 0.04
 C76-C77 \\sim C76-C77A
 with sigma of 0.02
 C76-C81 \\sim C76-C81A
 with sigma of 0.02
 C77-C78 \\sim C77A-C78A
 with sigma of 0.02
 C78-C79 \\sim C78A-C79
 with sigma of 0.02
 C79-C80 \\sim C79-C80A
 with sigma of 0.02
 C80-C81 \\sim C80A-C81A
 with sigma of 0.02
 C76-C78 \\sim C76-C78A
 with sigma of 0.04
 C76-C80 \\sim C76-C80A
 with sigma of 0.04
 C77-C79 \\sim C77A-C79
 with sigma of 0.04
 C79-C81 \\sim C79-C81A
 with sigma of 0.04
 C4AA-C5AA \\sim C4AA-C5AB
 with sigma of 0.02
 C4AA-C8AA \\sim C4AA-C3BA
 with sigma of 0.02
 C5AA-C3AA \\sim C5AB-C3AB
 with sigma of 0.02
 C3AA-C6AA \\sim C3AB-C1BA
 with sigma of 0.02
 C6AA-C7AA \\sim C1BA-C2BA
 with sigma of 0.02
 C7AA-C8AA \\sim C2BA-C3BA
 with sigma of 0.02
 C4AA-C3AA \\sim C4AA-C3AB
 with sigma of 0.04
 C4AA-C7AA \\sim C4AA-C2BA
 with sigma of 0.04
 C5AA-C6AA \\sim C5AB-C1BA
 with sigma of 0.04
 C3AA-C7AA \\sim C3AB-C2BA
 with sigma of 0.04
 C6AA-C8AA \\sim C1BA-C3BA
 with sigma of 0.04
 O3-C0BA \\sim O3A-C0BA
 with sigma of 0.02
 O3-C5 \\sim O3A-C5A
 with sigma of 0.02
 C0BA-C5 \\sim C0BA-C5A
 with sigma of 0.04
 C61-C62 \\sim C61-C62A
 with sigma of 0.02
 C61-C66 \\sim C61-C66A
 with sigma of 0.02
 C62-C63 \\sim C62A-C63A
 with sigma of 0.02
 C63-C64 \\sim C63A-C64A
 with sigma of 0.02
 C64-C65 \\sim C64A-C65A
 with sigma of 0.02
 C65-C66 \\sim C65A-C66A
 with sigma of 0.02
 C61-C63 \\sim C61-C63A
 with sigma of 0.04
 C61-C65 \\sim C61-C65A
 with sigma of 0.04
 C62-C64 \\sim C62A-C64A
 with sigma of 0.04
 C63-C65 \\sim C63A-C65A
 with sigma of 0.04
 C64-C66 \\sim C64A-C66A
 with sigma of 0.04
 C37-C38 \\sim C37-C38A
 with sigma of 0.02
 C38-C39 \\sim C38A-C39A
 with sigma of 0.02
 C38-C43 \\sim C38A-C43A
 with sigma of 0.02
 C39-C40 \\sim C39A-C40A
 with sigma of 0.02
 C40-C41 \\sim C40A-C41A
 with sigma of 0.02
 C41-C42 \\sim C41A-C42A
 with sigma of 0.02
 C42-C43 \\sim C42A-C43A
 with sigma of 0.02
 C37-C39 \\sim C37-C39A
 with sigma of 0.04
 C37-C43 \\sim C37-C43A
 with sigma of 0.04
 C38-C40 \\sim C38A-C40A
 with sigma of 0.04
 C38-C42 \\sim C38A-C42A
 with sigma of 0.04
 C39-C41 \\sim C39A-C41A
 with sigma of 0.04
 C39-C43 \\sim C39A-C43A
 with sigma of 0.04
 C40-C42 \\sim C40A-C42A
 with sigma of 0.04
 C41-C43 \\sim C41A-C43A
 with sigma of 0.04
 O12-C71 \\sim O12A-C71
 with sigma of 0.02
 O12-C72 \\sim O12A-C72A
 with sigma of 0.02
 C71-C72 \\sim C71-C72A
 with sigma of 0.04
 C37-C44 \\sim C37-C44A
 with sigma of 0.02
 C44-C45 \\sim C44A-C45A
 with sigma of 0.02
 C45-C46 \\sim C45A-C46A
 with sigma of 0.02
 C46-C47 \\sim C46A-C47A
 with sigma of 0.02
 C47-C48 \\sim C47A-C48A
 with sigma of 0.02
 C37-C45 \\sim C37-C45A
 with sigma of 0.04
 C44-C46 \\sim C44A-C46A
 with sigma of 0.04
 C44-C48 \\sim C44A-C48A
 with sigma of 0.04
 C45-C47 \\sim C45A-C47A
 with sigma of 0.04
 C46-C48 \\sim C46A-C48A
 with sigma of 0.04
 C120-C121 \\sim C120-C1L
 with sigma of 0.02
 C121-C122 \\sim C1L-C1Q
 with sigma of 0.02
 C121-C126 \\sim C1L-C1M
 with sigma of 0.02
 C122-C123 \\sim C1Q-C1P
 with sigma of 0.02
 C123-C124 \\sim C1P-C1O
 with sigma of 0.02
 C124-C125 \\sim C1O-C1N
 with sigma of 0.02
 C125-C126 \\sim C1N-C1M
 with sigma of 0.02
 C120-C122 \\sim C120-C1Q
 with sigma of 0.04
 C120-C126 \\sim C120-C1M
 with sigma of 0.04
 C121-C123 \\sim C1L-C1P
 with sigma of 0.04
 C121-C125 \\sim C1L-C1N
 with sigma of 0.04
 C122-C124 \\sim C1Q-C1O
 with sigma of 0.04
 C122-C126 \\sim C1Q-C1M
 with sigma of 0.04
 C123-C125 \\sim C1P-C1N
 with sigma of 0.04
 C124-C126 \\sim C1O-C1M
 with sigma of 0.04
 C82-C83 \\sim C82-C83A
 with sigma of 0.02
 C82-C87 \\sim C82-C87A
 with sigma of 0.02
 C83-C84 \\sim C83A-C84A
 with sigma of 0.02
 C84-C85 \\sim C84A-C85A
 with sigma of 0.02
 C85-C86 \\sim C85A-C86A
 with sigma of 0.02
 C86-C87 \\sim C86A-C87A
 with sigma of 0.02
 C82-C84 \\sim C82-C84A
 with sigma of 0.04
 C82-C86 \\sim C82-C86A
 with sigma of 0.04
 C83-C85 \\sim C83A-C85A
 with sigma of 0.04
 C84-C86 \\sim C84A-C86A
 with sigma of 0.04
 C85-C87 \\sim C85A-C87A
 with sigma of 0.04
3. Others
 Fixed Sof: O3(0.25) O12(0.8) C5(0.25) H5A(0.25) H5B(0.25) H5C(0.25)
 H2AA(0.85) H2AB(0.15) C4AA(0.85) C5AA(0.85) H5AA(0.85) C3AA(0.85) H3AA(0.85)
 C6AA(0.85) H6AA(0.85) C7AA(0.85) H7AA(0.85) C8AA(0.85) H8AA(0.85) H20(0.6)
 H20A(0.4) C21(0.6) C22(0.6) H22(0.6) C23(0.6) H23(0.6) C24(0.6) H24(0.6)
 C25(0.6) H25(0.6) C26(0.6) H26(0.6) H37(0.5) H37A(0.5) C38(0.5) C39(0.5)
 H39(0.5) C40(0.5) H40(0.5) C41(0.5) H41(0.5) C42(0.5) H42(0.5) C43(0.5)
 H43(0.5) C44(0.5) C45(0.5) H45(0.5) C46(0.5) H46(0.5) C47(0.5) H47(0.5)
 C48(0.5) H48(0.5) H49(0.6) H49A(0.4) C62(0.5) H62(0.5) C63(0.5) H63(0.5)
 C64(0.5) H64(0.5) C65(0.5) H65(0.5) C66(0.5) H66(0.5) C72(0.8) H72A(0.8)
 H72B(0.8) H72C(0.8) C81A(0.25) H81A(0.25) C80A(0.25) H80A(0.25) H79(0.75)
 H79A(0.25) C78A(0.25) H78A(0.25) C77A(0.25) H77A(0.25) C77(0.75) H77(0.75)
 C78(0.75) H78(0.75) C80(0.75) H80(0.75) C81(0.75) H81(0.75) C83(0.6) H83(0.6)
 C84(0.6) H84(0.6) C85(0.6) H85(0.6) C86(0.6) H86(0.6) C87(0.6) H87(0.6)
 H120(0.8) H12A(0.2) C121(0.8) C122(0.8) H122(0.8) C123(0.8) H123(0.8)
 C124(0.8) H124(0.8) C125(0.8) H125(0.8) C126(0.8) H126(0.8) C128(0.6)
 H128(0.6) C129(0.6) H129(0.6) H130(0.6) H13A(0.4) C132(0.6) H132(0.6)
 C134(0.6) H134(0.6) C1B(0.4) H1B(0.4) C1C(0.4) H1C(0.4) C1D(0.4) H1D(0.4)
 C1E(0.4) H1E(0.4) C21A(0.4) C26A(0.4) H26A(0.4) C25A(0.4) H25A(0.4) C24A(0.4)
 H24A(0.4) C23A(0.4) H23A(0.4) C22A(0.4) H22A(0.4) C4AC(0.15) C3BA(0.15)
 H3BA(0.15) C2BA(0.15) H2BA(0.15) C1BA(0.15) H1BA(0.15) C3AB(0.15) H3AB(0.15)
 C5AB(0.15) H5AB(0.15) O3A(0.75) C5A(0.75) H5AC(0.75) H5AD(0.75) H5AE(0.75)
 C62A(0.5) H62A(0.5) C66A(0.5) H66A(0.5) C65A(0.5) H65A(0.5) C64A(0.5)
 H64A(0.5) C63A(0.5) H63A(0.5) C38A(0.5) C39A(0.5) H39A(0.5) C40A(0.5)
 H40A(0.5) C41A(0.5) H41A(0.5) C42A(0.5) H42A(0.5) C43A(0.5) H43A(0.5)
 O12A(0.2) C72A(0.2) H72D(0.2) H72E(0.2) H72F(0.2) C44A(0.5) C45A(0.5)
 H45A(0.5) C46A(0.5) H46A(0.5) C47A(0.5) H47A(0.5) C48A(0.5) H48A(0.5) C1L(0.2)
 C1M(0.2) H1M(0.2) C1N(0.2) H1N(0.2) C1O(0.2) H1O(0.2) C1P(0.2) H1P(0.2)
 C1Q(0.2) H1Q(0.2) C87A(0.4) H87A(0.4) C86A(0.4) H86A(0.4) C85A(0.4) H85A(0.4)
 C84A(0.4) H84A(0.4) C83A(0.4) H83A(0.4)
4.a Ternary CH refined with riding coordinates:
 C2AA(H2AA), C2AA(H2AB), C20(H20), C20(H20A), C37(H37), C37(H37A), C54(H54),
 C75(H75), C88(H88), C107(H107), C120(H120), C120(H12A)
4.b Aromatic/amide H refined with riding coordinates:
 C4(H4), C7(H7), C9(H9), C10(H10), C3(H3), C5AA(H5AA), C3AA(H3AA), C6AA(H6AA),
 C7AA(H7AA), C8AA(H8AA), C15(H15), C16(H16), C17(H17), C18(H18), C19(H19),
 C22(H22), C23(H23), C24(H24), C25(H25), C26(H26), C28(H28), C29(H29), C30(H30),
  C31(H31), C32(H32), C33(H33), C34(H34), C39(H39), C40(H40), C41(H41),
 C42(H42), C43(H43), C45(H45), C46(H46), C47(H47), C48(H48), C49(H49),
 C49(H49A), C50(H50), C56(H56), C57(H57), C58(H58), C59(H59), C60(H60),
 C62(H62), C63(H63), C64(H64), C65(H65), C66(H66), C70(H70), C73(H73),
 C81A(H81A), C80A(H80A), C79(H79), C79(H79A), C78A(H78A), C77A(H77A), C77(H77),
 C78(H78), C80(H80), C81(H81), C83(H83), C84(H84), C85(H85), C86(H86), C87(H87),
  C90(H90), C91(H91), C92(H92), C93(H93), C94(H94), C96(H96), C97(H97),
 C98(H98), C99(H99), C100(H100), C102(H102), C105(H105), C109(H109), C110(H110),
  C111(H111), C112(H112), C113(H113), C115(H115), C116(H116), C117(H117),
 C118(H118), C119(H119), C122(H122), C123(H123), C124(H124), C125(H125),
 C126(H126), C128(H128), C129(H129), C130(H130), C130(H13A), C132(H132),
 C134(H134), C1B(H1B), C1C(H1C), C1D(H1D), C1E(H1E), C26A(H26A), C25A(H25A),
 C24A(H24A), C23A(H23A), C22A(H22A), C3BA(H3BA), C2BA(H2BA), C1BA(H1BA),
 C3AB(H3AB), C5AB(H5AB), C62A(H62A), C66A(H66A), C65A(H65A), C64A(H64A),
 C63A(H63A), C39A(H39A), C40A(H40A), C41A(H41A), C42A(H42A), C43A(H43A),
 C45A(H45A), C46A(H46A), C47A(H47A), C48A(H48A), C1M(H1M), C1N(H1N), C1O(H1O),
 C1P(H1P), C1Q(H1Q), C87A(H87A), C86A(H86A), C85A(H85A), C84A(H84A), C83A(H83A)
4.c Fitted hexagon refined as free rotating group:
 C76(C81A,C80A,C79,C78A,C77A), C4AC(C3BA,C2BA,C1BA,C3AB,C5AB)
4.d Idealised Me refined as rotating group:
 C5(H5A,H5B,H5C), C52(H52A,H52B,H52C), C72(H72A,H72B,H72C), C104(H10A,H10B,
 H10C), C5A(H5AC,H5AD,H5AE), C72A(H72D,H72E,H72F)
;
_smtbx_masks_void_probe_radius 1.2
_smtbx_masks_void_truncation_radius 1.2

loop_
_space_group_symop_operation_xyz
'x, y, z'
'x+1/2, -y+1/2, -z'
'-x, y+1/2, -z+1/2'
'-x+1/2, -y, z+1/2'
'-x, -y, -z'
'-x-1/2, y-1/2, z'
'x, -y-1/2, z-1/2'
'x-1/2, y, -z-1/2'

loop_
_atom_site_label
_atom_site_type_symbol
_atom_site_fract_x
_atom_site_fract_y
_atom_site_fract_z
_atom_site_U_iso_or_equiv
_atom_site_adp_type
_atom_site_occupancy
_atom_site_site_symmetry_order
_atom_site_calc_flag
_atom_site_refinement_flags_posn
_atom_site_refinement_flags_adp
_atom_site_refinement_flags_occupancy
_atom_site_disorder_assembly
_atom_site_disorder_group
Cu1 Cu 0.70623(2) 0.33325(2) 0.56756(2) 0.01977(4) Uani 1 1 d . . . . .
Cu2 Cu 0.77526(2) 0.34657(2) 0.61497(2) 0.01939(4) Uani 1 1 d . . . . .
C1 C 0.83283(5) 0.35849(4) 0.65203(4) 0.0194(2) Uani 1 1 d . . . . .
C2 C 0.86094(4) 0.27594(4) 0.67433(4) 0.0182(2) Uani 1 1 d . . . . .
O3 O 0.8637(7) 0.1282(4) 0.6657(3) 0.031(2) Uani 0.25 1 d D . P A 1
C4 C 0.89053(5) 0.20014(5) 0.64603(5) 0.0246(3) Uani 1 1 d . . . . .
H4 H 0.910901 0.182052 0.625980 0.029 Uiso 1 1 calc R . . . .
N5 N 0.85304(4) 0.40275(4) 0.66194(4) 0.0234(2) Uani 1 1 d . . . . .
O6 O 0.77249(4) 0.57693(4) 0.60458(4) 0.0329(2) Uani 1 1 d . . . . .
C7 C 0.83007(5) 0.51093(5) 0.59095(5) 0.0251(3) Uani 1 1 d . . . . .
H7 H 0.841196 0.524784 0.563408 0.030 Uiso 1 1 calc R . . . .
C8 C 0.65001(5) 0.31620(5) 0.52973(4) 0.0196(2) Uani 1 1 d . . . . .
C9 C 0.57255(5) 0.29301(5) 0.50543(5) 0.0243(2) Uani 1 1 d . . . . .
H9 H 0.538058 0.285212 0.505968 0.029 Uiso 1 1 calc R . . . .
C10 C 0.60316(5) 0.29113(5) 0.46949(5) 0.0236(2) Uani 1 1 d . . . . .
H10 H 0.594450 0.281883 0.439652 0.028 Uiso 1 1 calc R . . . .
C11 C 0.72253(5) 0.26886(5) 0.44723(4) 0.0217(2) Uani 1 1 d . . . . .
O12 O 0.8203(2) 0.3203(2) 0.3776(3) 0.0327(8) Uani 0.8 1 d D . P B 1
C13 C 0.58262(5) 0.31320(5) 0.58679(4) 0.0204(2) Uani 1 1 d . . . . .
O14 O 0.53850(4) 0.32156(4) 0.71977(3) 0.0299(2) Uani 1 1 d . . . . .
N0AA N 0.86400(4) 0.32769(4) 0.67464(4) 0.01889(19) Uani 1 1 d . . . . .
C0AA C 0.83213(5) 0.25248(5) 0.70680(5) 0.0215(2) Uani 1 1 d . . . . .
C3 C 0.83177(5) 0.20204(5) 0.70753(5) 0.0263(3) Uani 1 1 d . . . . .
H3 H 0.811640 0.185407 0.728847 0.032 Uiso 1 1 calc R . . . .
C0BA C 0.86066(5) 0.17619(5) 0.67727(5) 0.0265(3) Uani 1 1 d D . . . .
C5 C 0.8321(6) 0.0974(5) 0.6929(4) 0.045(3) Uani 0.25 1 d D . P A 1
H5A H 0.841125 0.063529 0.687811 0.067 Uiso 0.25 1 calc GR . P A 1
H5B H 0.797163 0.102485 0.684521 0.067 Uiso 0.25 1 calc GR . P A 1
H5C H 0.836709 0.105374 0.724858 0.067 Uiso 0.25 1 calc GR . P A 1
C1AA C 0.89075(5) 0.25031(5) 0.64398(4) 0.0200(2) Uani 1 1 d . . . . .
C2AA C 0.92512(5) 0.27673(5) 0.61122(5) 0.0235(2) Uani 1 1 d . . . . .
H2AA H 0.915674 0.311578 0.613863 0.028 Uiso 0.85 1 calc R . P C 1
H2AB H 0.914205 0.311020 0.607206 0.028 Uiso 0.15 1 calc R . P D 2
C4AA C 0.91459(7) 0.26360(10) 0.56276(6) 0.0318(4) Uani 0.85 1 d D . P E 1
C5AA C 0.87839(9) 0.28900(11) 0.53962(7) 0.0418(5) Uani 0.85 1 d D . P E 1
H5AA H 0.861938 0.315247 0.553950 0.050 Uiso 0.85 1 calc R . P E 1
C3AA C 0.86570(11) 0.27667(15) 0.49560(8) 0.0640(9) Uani 0.85 1 d D . P E 1
H3AA H 0.840637 0.294226 0.479959 0.077 Uiso 0.85 1 calc R . P E 1
C6AA C 0.88985(13) 0.23874(19) 0.47494(10) 0.0783(14) Uani 0.85 1 d D . P E 1
H6AA H 0.881348 0.230240 0.444858 0.094 Uiso 0.85 1 calc R . P E 1
C7AA C 0.92596(12) 0.21312(14) 0.49717(11) 0.0717(11) Uani 0.85 1 d D . P E 1
H7AA H 0.942266 0.187097 0.482363 0.086 Uiso 0.85 1 calc R . P E 1
C8AA C 0.93912(9) 0.22496(10) 0.54168(8) 0.0474(6) Uani 0.85 1 d D . P E 1
H8AA H 0.964115 0.207171 0.557170 0.057 Uiso 0.85 1 calc R . P E 1
C9AA C 0.97937(5) 0.27444(5) 0.62616(5) 0.0245(3) Uani 1 1 d . . . . .
C15 C 1.01676(6) 0.29025(6) 0.59684(6) 0.0309(3) Uani 1 1 d . . . . .
H15 H 1.008503 0.299129 0.566803 0.037 Uiso 1 1 calc R . . . .
C16 C 1.06591(6) 0.29306(7) 0.61134(6) 0.0372(4) Uani 1 1 d . . . . .
H16 H 1.090981 0.304054 0.591155 0.045 Uiso 1 1 calc R . . . .
C17 C 1.07871(6) 0.28006(7) 0.65472(7) 0.0378(4) Uani 1 1 d . . . . .
H17 H 1.112402 0.282255 0.664411 0.045 Uiso 1 1 calc R . . . .
C18 C 1.04229(6) 0.26381(6) 0.68404(6) 0.0328(3) Uani 1 1 d . . . . .
H18 H 1.050940 0.254533 0.713884 0.039 Uiso 1 1 calc R . . . .
C19 C 0.99289(5) 0.26106(5) 0.66974(5) 0.0270(3) Uani 1 1 d . . . . .
H19 H 0.968030 0.249878 0.690046 0.032 Uiso 1 1 calc R . . . .
C20 C 0.80632(5) 0.28163(6) 0.74359(5) 0.0272(3) Uani 1 1 d D . . . .
H20 H 0.798069 0.313192 0.728950 0.033 Uiso 0.6 1 calc R . P F 1
H20A H 0.801726 0.315701 0.733130 0.033 Uiso 0.4 1 calc R . P G 2
C21 C 0.8392(2) 0.29535(14) 0.78445(19) 0.0283(9) Uani 0.6 1 d D . P H 1
C22 C 0.8881(2) 0.27917(18) 0.7883(2) 0.0367(11) Uani 0.6 1 d D . P H 1
H22 H 0.901600 0.258928 0.765418 0.044 Uiso 0.6 1 calc R . P H 1
C23 C 0.91770(17) 0.29206(16) 0.82491(15) 0.0470(9) Uani 0.6 1 d D . P H 1
H23 H 0.951132 0.280859 0.826719 0.056 Uiso 0.6 1 calc R . P H 1
C24 C 0.89862(17) 0.32112(18) 0.85869(12) 0.0566(11) Uani 0.6 1 d D . P H 1
H24 H 0.918976 0.330347 0.883467 0.068 Uiso 0.6 1 calc R . P H 1
C25 C 0.85007(17) 0.33653(16) 0.85617(13) 0.0559(11) Uani 0.6 1 d D . P H 1
H25 H 0.836608 0.355813 0.879721 0.067 Uiso 0.6 1 calc R . P H 1
C26 C 0.82052(18) 0.32426(14) 0.81970(15) 0.0440(10) Uani 0.6 1 d D . P H 1
H26 H 0.787078 0.335502 0.818392 0.053 Uiso 0.6 1 calc R . P H 1
C27 C 0.75611(5) 0.26060(6) 0.75704(5) 0.0291(3) Uani 1 1 d . . . . .
C28 C 0.71270(6) 0.27780(7) 0.73695(5) 0.0351(3) Uani 1 1 d . . . . .
H28 H 0.714416 0.303204 0.715449 0.042 Uiso 1 1 calc R . . . .
C29 C 0.66659(6) 0.25773(8) 0.74838(6) 0.0444(4) Uani 1 1 d . . . . .
H29 H 0.636950 0.270119 0.735171 0.053 Uiso 1 1 calc R . . . .
C30 C 0.66384(6) 0.21991(9) 0.77881(6) 0.0455(5) Uani 1 1 d . . . . .
H30 H 0.632498 0.205753 0.785792 0.055 Uiso 1 1 calc R . . . .
C31 C 0.70676(6) 0.20280(8) 0.79901(6) 0.0424(4) Uani 1 1 d . . . . .
H31 H 0.705021 0.176844 0.819926 0.051 Uiso 1 1 calc R . . . .
C32 C 0.75247(6) 0.22365(7) 0.78867(5) 0.0360(4) Uani 1 1 d . . . . .
H32 H 0.781725 0.212497 0.803449 0.043 Uiso 1 1 calc R . . . .
C33 C 0.90199(5) 0.35194(5) 0.69719(5) 0.0245(3) Uani 1 1 d . . . . .
H33 H 0.927737 0.337830 0.714832 0.029 Uiso 1 1 calc R . . . .
C34 C 0.89510(6) 0.39934(5) 0.68909(5) 0.0280(3) Uani 1 1 d . . . . .
H34 H 0.915030 0.425294 0.699806 0.034 Uiso 1 1 calc R . . . .
C35 C 0.83257(5) 0.44766(5) 0.64625(5) 0.0237(2) Uani 1 1 d . . . . .
C36 C 0.79713(6) 0.47120(5) 0.67281(5) 0.0281(3) Uani 1 1 d . . . . .
C37 C 0.78389(7) 0.45157(6) 0.71944(6) 0.0358(3) Uani 1 1 d D . . . .
H37 H 0.785164 0.415676 0.715697 0.043 Uiso 0.5 1 calc R . P I 1
H37A H 0.788806 0.415754 0.718768 0.043 Uiso 0.5 1 calc R . P J 2
C38 C 0.8232(6) 0.4621(3) 0.7548(5) 0.044(2) Uani 0.5 1 d D . P K 1
C39 C 0.8384(3) 0.4268(3) 0.7849(3) 0.0602(19) Uani 0.5 1 d D . P K 1
H39 H 0.822396 0.396218 0.785270 0.072 Uiso 0.5 1 calc R . P K 1
C40 C 0.8775(4) 0.4364(3) 0.8149(3) 0.087(3) Uani 0.5 1 d D . P K 1
H40 H 0.889398 0.411795 0.834447 0.104 Uiso 0.5 1 calc R . P K 1
C41 C 0.8987(3) 0.4821(4) 0.8159(3) 0.081(3) Uani 0.5 1 d D . P K 1
H41 H 0.925574 0.488680 0.835841 0.097 Uiso 0.5 1 calc R . P K 1
C42 C 0.8810(3) 0.5179(3) 0.7882(3) 0.0730(19) Uani 0.5 1 d D . P K 1
H42 H 0.894148 0.549686 0.790237 0.088 Uiso 0.5 1 calc R . P K 1
C43 C 0.8438(3) 0.5075(2) 0.7574(3) 0.0548(18) Uani 0.5 1 d D . P K 1
H43 H 0.832327 0.532132 0.737701 0.066 Uiso 0.5 1 calc R . P K 1
C44 C 0.7288(2) 0.4622(3) 0.7300(3) 0.0269(11) Uani 0.5 1 d D . P K 1
C45 C 0.6893(2) 0.4443(2) 0.7053(3) 0.0408(12) Uani 0.5 1 d D . P K 1
H45 H 0.695945 0.424824 0.679627 0.049 Uiso 0.5 1 calc R . P K 1
C46 C 0.6397(2) 0.4541(2) 0.7168(2) 0.056(2) Uani 0.5 1 d D . P K 1
H46 H 0.613590 0.441670 0.698576 0.068 Uiso 0.5 1 calc R . P K 1
C47 C 0.6282(3) 0.4815(3) 0.7544(3) 0.067(3) Uani 0.5 1 d D . P K 1
H47 H 0.594496 0.487492 0.762516 0.081 Uiso 0.5 1 calc R . P K 1
C48 C 0.6673(5) 0.5002(5) 0.7802(5) 0.100(5) Uani 0.5 1 d D . P K 1
H48 H 0.660313 0.519803 0.805720 0.120 Uiso 0.5 1 calc R . P K 1
C49 C 0.71661(9) 0.49005(7) 0.76861(8) 0.0505(5) Uani 1 1 d . . . . .
H49 H 0.742748 0.502137 0.787057 0.061 Uiso 0.6 1 calc R . P K 1
H49A H 0.740505 0.507887 0.785411 0.061 Uiso 0.4 1 calc R . P K 2
C50 C 0.77760(6) 0.51458(5) 0.65719(6) 0.0305(3) Uani 1 1 d . . . . .
H50 H 0.752797 0.530879 0.674281 0.037 Uiso 1 1 calc R . . . .
C51 C 0.79407(5) 0.53430(5) 0.61675(5) 0.0270(3) Uani 1 1 d . . . . .
C52 C 0.79624(6) 0.60324(5) 0.56936(6) 0.0301(3) Uani 1 1 d . . . . .
H52A H 0.792984 0.585422 0.540946 0.045 Uiso 1 1 calc GR . . . .
H52B H 0.831639 0.607416 0.576582 0.045 Uiso 1 1 calc GR . . . .
H52C H 0.780436 0.635010 0.566303 0.045 Uiso 1 1 calc GR . . . .
C53 C 0.84976(5) 0.46699(5) 0.60575(5) 0.0235(2) Uani 1 1 d . . . . .
C54 C 0.89124(5) 0.44167(5) 0.57982(5) 0.0266(3) Uani 1 1 d . . . . .
H54 H 0.884378 0.406241 0.582226 0.032 Uiso 1 1 calc R . . . .
C55 C 0.89131(5) 0.45350(5) 0.52966(5) 0.0265(3) Uani 1 1 d . . . . .
C56 C 0.85368(7) 0.43421(8) 0.50322(7) 0.0450(4) Uani 1 1 d . . . . .
H56 H 0.829055 0.414058 0.516515 0.054 Uiso 1 1 calc R . . . .
C57 C 0.85182(9) 0.44414(10) 0.45768(8) 0.0606(6) Uani 1 1 d . . . . .
H57 H 0.825262 0.431586 0.440012 0.073 Uiso 1 1 calc R . . . .
C58 C 0.88842(8) 0.47236(8) 0.43730(7) 0.0451(4) Uani 1 1 d . . . . .
H58 H 0.887636 0.478027 0.405700 0.054 Uiso 1 1 calc R . . . .
C59 C 0.92565(6) 0.49191(6) 0.46332(6) 0.0344(3) Uani 1 1 d . . . . .
H59 H 0.950597 0.511516 0.449800 0.041 Uiso 1 1 calc R . . . .
C60 C 0.92684(6) 0.48297(5) 0.50955(6) 0.0304(3) Uani 1 1 d . . . . .
H60 H 0.952235 0.497203 0.527521 0.037 Uiso 1 1 calc R . . . .
C61 C 0.94139(6) 0.45003(6) 0.60237(6) 0.0316(3) Uani 1 1 d D . . . .
C62 C 0.9532(3) 0.4901(2) 0.6286(2) 0.0324(14) Uani 0.5 1 d D . P L 1
H62 H 0.930113 0.515854 0.632014 0.039 Uiso 0.5 1 calc R . P L 1
C63 C 0.9993(3) 0.4917(2) 0.6497(3) 0.0379(13) Uani 0.5 1 d D . P L 1
H63 H 1.008371 0.519592 0.666477 0.046 Uiso 0.5 1 calc R . P L 1
C64 C 1.0323(4) 0.4537(2) 0.6469(4) 0.0362(13) Uani 0.5 1 d D . P L 1
H64 H 1.063264 0.455328 0.662331 0.043 Uiso 0.5 1 calc R . P L 1
C65 C 1.0206(4) 0.4133(3) 0.6219(4) 0.0292(11) Uani 0.5 1 d D . P L 1
H65 H 1.043892 0.387559 0.619591 0.035 Uiso 0.5 1 calc R . P L 1
C66 C 0.9750(3) 0.4101(3) 0.6001(4) 0.0207(9) Uani 0.5 1 d D . P L 1
H66 H 0.966194 0.381770 0.583864 0.025 Uiso 0.5 1 calc R . P L 1
N67 N 0.60133(4) 0.30860(4) 0.54158(4) 0.0208(2) Uani 1 1 d . . . . .
N68 N 0.64997(4) 0.30535(4) 0.48455(4) 0.01939(19) Uani 1 1 d . . . . .
C69 C 0.69299(5) 0.30949(5) 0.45583(4) 0.0200(2) Uani 1 1 d . . . . .
C70 C 0.76525(5) 0.27468(5) 0.42107(5) 0.0245(2) Uani 1 1 d . . . . .
H70 H 0.786494 0.247816 0.415677 0.029 Uiso 1 1 calc R . . . .
C71 C 0.77703(5) 0.31956(5) 0.40278(5) 0.0249(3) Uani 1 1 d D . . . .
C72 C 0.83105(10) 0.36383(9) 0.35352(9) 0.0491(6) Uani 0.8 1 d D . P B 1
H72A H 0.859929 0.358663 0.333836 0.074 Uiso 0.8 1 calc GR . P B 1
H72B H 0.838485 0.389758 0.375010 0.074 Uiso 0.8 1 calc GR . P B 1
H72C H 0.802110 0.372920 0.335205 0.074 Uiso 0.8 1 calc GR . P B 1
C73 C 0.74647(5) 0.35923(5) 0.41027(5) 0.0251(3) Uani 1 1 d . . . . .
H73 H 0.754470 0.389525 0.397043 0.030 Uiso 1 1 calc R . . . .
C74 C 0.70409(5) 0.35474(5) 0.43713(4) 0.0220(2) Uani 1 1 d . . . . .
C75 C 0.66920(5) 0.39724(5) 0.44533(5) 0.0254(3) Uani 1 1 d . . . . .
H75 H 0.659382 0.395383 0.477826 0.030 Uiso 1 1 calc R . . . .
C76 C 0.62099(5) 0.39354(5) 0.41854(5) 0.0299(3) Uani 1 1 d D . . . .
C81A C 0.57897(7) 0.41434(17) 0.43795(10) 0.0273(17) Uiso 0.25 1 d DG . P M 2
H81A H 0.581553 0.430573 0.466086 0.033 Uiso 0.25 1 calc R . P M 2
C80A C 0.53316(6) 0.41141(18) 0.41617(12) 0.0345(18) Uiso 0.25 1 d DG . P M 2
H80A H 0.504438 0.425631 0.429433 0.041 Uiso 0.25 1 calc R . P M 2
C79 C 0.52937(6) 0.38767(8) 0.37500(9) 0.0669(8) Uani 1 1 d DG . . M .
H79 H 0.497284 0.383791 0.361906 0.080 Uiso 0.75 1 calc R . P N 1
H79A H 0.498064 0.385659 0.360118 0.080 Uiso 0.25 1 calc R . P O 2
C78A C 0.57139(9) 0.36686(18) 0.35560(11) 0.053(5) Uiso 0.25 1 d DG . P M 2
H78A H 0.568804 0.350628 0.327456 0.064 Uiso 0.25 1 calc R . P M 2
C77A C 0.61720(7) 0.36979(17) 0.37737(10) 0.027(2) Uiso 0.25 1 d DG . P M 2
H77A H 0.645919 0.355569 0.364109 0.032 Uiso 0.25 1 calc R . P M 2
C77 C 0.61409(8) 0.36162(11) 0.38288(9) 0.0272(5) Uani 0.75 1 d D . P M 1
H77 H 0.640812 0.341447 0.373507 0.033 Uiso 0.75 1 calc R . P M 1
C78 C 0.56853(9) 0.35896(13) 0.36085(12) 0.0346(7) Uani 0.75 1 d D . P M 1
H78 H 0.564266 0.337491 0.336147 0.042 Uiso 0.75 1 calc R . P M 1
C80 C 0.53669(13) 0.42138(15) 0.4076(2) 0.0953(19) Uani 0.75 1 d D . P M 1
H80 H 0.510677 0.443213 0.415166 0.114 Uiso 0.75 1 calc R . P M 1
C81 C 0.58166(10) 0.42395(11) 0.42952(15) 0.0588(10) Uani 0.75 1 d D . P M 1
H81 H 0.585980 0.447129 0.452830 0.071 Uiso 0.75 1 calc R . P M 1
C82 C 0.69418(6) 0.44621(5) 0.43923(6) 0.0294(3) Uani 1 1 d D . . . .
C83 C 0.6981(3) 0.4708(4) 0.3995(3) 0.051(2) Uani 0.6 1 d D . P P 1
H83 H 0.686180 0.457477 0.372007 0.061 Uiso 0.6 1 calc R . P P 1
C84 C 0.7204(3) 0.5168(3) 0.4009(3) 0.0600(18) Uani 0.6 1 d D . P P 1
H84 H 0.720919 0.536027 0.374372 0.072 Uiso 0.6 1 calc R . P P 1
C85 C 0.7410(2) 0.5344(2) 0.4391(3) 0.0564(19) Uani 0.6 1 d D . P P 1
H85 H 0.756501 0.565305 0.438991 0.068 Uiso 0.6 1 calc R . P P 1
C86 C 0.7397(4) 0.5075(3) 0.4784(3) 0.069(2) Uani 0.6 1 d D . P P 1
H86 H 0.753852 0.520105 0.505308 0.083 Uiso 0.6 1 calc R . P P 1
C87 C 0.7175(4) 0.4621(2) 0.4786(2) 0.0464(15) Uani 0.6 1 d D . P P 1
H87 H 0.718278 0.442351 0.504829 0.056 Uiso 0.6 1 calc R . P P 1
C88 C 0.70887(5) 0.21932(5) 0.46590(5) 0.0225(2) Uani 1 1 d . . . . .
H88 H 0.679201 0.224534 0.485750 0.027 Uiso 1 1 calc R . . . .
C89 C 0.69268(5) 0.18247(5) 0.43043(5) 0.0255(3) Uani 1 1 d . . . . .
C90 C 0.70115(6) 0.18683(6) 0.38435(5) 0.0302(3) Uani 1 1 d . . . . .
H90 H 0.717176 0.214919 0.372975 0.036 Uiso 1 1 calc R . . . .
C91 C 0.68635(6) 0.15037(7) 0.35453(6) 0.0378(4) Uani 1 1 d . . . . .
H91 H 0.692885 0.153678 0.323186 0.045 Uiso 1 1 calc R . . . .
C92 C 0.66230(7) 0.10956(6) 0.37034(7) 0.0416(4) Uani 1 1 d . . . . .
H92 H 0.652167 0.084916 0.350001 0.050 Uiso 1 1 calc R . . . .
C93 C 0.65313(6) 0.10493(6) 0.41604(7) 0.0388(4) Uani 1 1 d . . . . .
H93 H 0.636276 0.077177 0.427135 0.047 Uiso 1 1 calc R . . . .
C94 C 0.66846(6) 0.14067(6) 0.44567(6) 0.0313(3) Uani 1 1 d . . . . .
H94 H 0.662416 0.136762 0.477029 0.038 Uiso 1 1 calc R . . . .
C95 C 0.75004(5) 0.19965(5) 0.49657(5) 0.0227(2) Uani 1 1 d . . . . .
C96 C 0.77961(5) 0.16011(5) 0.48472(5) 0.0272(3) Uani 1 1 d . . . . .
H96 H 0.776034 0.145737 0.455805 0.033 Uiso 1 1 calc R . . . .
C97 C 0.81425(6) 0.14169(6) 0.51505(6) 0.0328(3) Uani 1 1 d . . . . .
H97 H 0.833917 0.114529 0.506808 0.039 Uiso 1 1 calc R . . . .
C98 C 0.82040(6) 0.16246(6) 0.55707(6) 0.0312(3) Uani 1 1 d . . . . .
H98 H 0.843673 0.149306 0.577882 0.037 Uiso 1 1 calc R . . . .
C99 C 0.79221(6) 0.20280(5) 0.56863(5) 0.0284(3) Uani 1 1 d . . . . .
H99 H 0.796852 0.217839 0.597124 0.034 Uiso 1 1 calc R . . . .
C100 C 0.75732(5) 0.22109(5) 0.53858(5) 0.0249(2) Uani 1 1 d . . . . .
H100 H 0.738139 0.248600 0.546758 0.030 Uiso 1 1 calc R . . . .
C101 C 0.56527(5) 0.35775(5) 0.60210(5) 0.0219(2) Uani 1 1 d . . . . .
C102 C 0.55045(5) 0.36170(5) 0.64729(5) 0.0241(2) Uani 1 1 d . . . . .
H102 H 0.539437 0.391908 0.658796 0.029 Uiso 1 1 calc R . . . .
C103 C 0.55186(5) 0.32147(5) 0.67521(5) 0.0234(2) Uani 1 1 d . . . . .
C104 C 0.52323(7) 0.36621(6) 0.73924(6) 0.0383(4) Uani 1 1 d . . . . .
H10A H 0.493620 0.378211 0.723428 0.057 Uiso 1 1 calc GR . . . .
H10B H 0.550260 0.389864 0.736504 0.057 Uiso 1 1 calc GR . . . .
H10C H 0.515296 0.361282 0.771174 0.057 Uiso 1 1 calc GR . . . .
C105 C 0.56724(5) 0.27671(5) 0.65864(5) 0.0237(2) Uani 1 1 d . . . . .
H105 H 0.567041 0.249299 0.677931 0.028 Uiso 1 1 calc R . . . .
C106 C 0.58279(5) 0.27183(5) 0.61436(5) 0.0219(2) Uani 1 1 d . . . . .
C107 C 0.59853(6) 0.22312(5) 0.59524(5) 0.0262(3) Uani 1 1 d . . . . .
H107 H 0.623702 0.230101 0.571226 0.031 Uiso 1 1 calc R . . . .
C108 C 0.55578(7) 0.19646(6) 0.57216(5) 0.0325(3) Uani 1 1 d . . . . .
C109 C 0.56714(10) 0.16421(7) 0.53751(7) 0.0527(5) Uani 1 1 d . . . . .
H109 H 0.600589 0.161144 0.527348 0.063 Uiso 1 1 calc R . . . .
C110 C 0.52963(15) 0.13638(9) 0.51765(9) 0.0758(9) Uani 1 1 d . . . . .
H110 H 0.537812 0.114323 0.494233 0.091 Uiso 1 1 calc R . . . .
C111 C 0.48109(13) 0.14064(8) 0.53166(10) 0.0735(9) Uani 1 1 d . . . . .
H111 H 0.455721 0.121416 0.518306 0.088 Uiso 1 1 calc R . . . .
C112 C 0.46960(10) 0.17288(8) 0.56509(9) 0.0625(7) Uani 1 1 d . . . . .
H112 H 0.435968 0.176293 0.574647 0.075 Uiso 1 1 calc R . . . .
C113 C 0.50669(7) 0.20074(7) 0.58527(7) 0.0423(4) Uani 1 1 d . . . . .
H113 H 0.498010 0.222986 0.608380 0.051 Uiso 1 1 calc R . . . .
C114 C 0.62478(5) 0.19153(5) 0.63009(5) 0.0262(3) Uani 1 1 d . . . . .
C115 C 0.60284(6) 0.15095(6) 0.64928(6) 0.0326(3) Uani 1 1 d . . . . .
H115 H 0.569701 0.142279 0.641362 0.039 Uiso 1 1 calc R . . . .
C116 C 0.62933(7) 0.12295(6) 0.68011(7) 0.0421(4) Uani 1 1 d . . . . .
H116 H 0.614162 0.095317 0.693272 0.051 Uiso 1 1 calc R . . . .
C117 C 0.67758(8) 0.13527(7) 0.69159(8) 0.0465(5) Uani 1 1 d . . . . .
H117 H 0.695599 0.116139 0.712619 0.056 Uiso 1 1 calc R . . . .
C118 C 0.69959(7) 0.17542(6) 0.67247(8) 0.0447(5) Uani 1 1 d . . . . .
H118 H 0.732849 0.183788 0.680259 0.054 Uiso 1 1 calc R . . . .
C119 C 0.67355(6) 0.20341(6) 0.64215(6) 0.0346(3) Uani 1 1 d . . . . .
H119 H 0.688953 0.231101 0.629305 0.042 Uiso 1 1 calc R . . . .
C120 C 0.56096(5) 0.40115(5) 0.57059(5) 0.0249(3) Uani 1 1 d D . . . .
H120 H 0.576664 0.391195 0.541437 0.030 Uiso 0.8 1 calc R . P Q 1
H12A H 0.572257 0.386871 0.541333 0.030 Uiso 0.2 1 calc R . P R 2
C121 C 0.59051(10) 0.44557(10) 0.58730(11) 0.0230(5) Uani 0.8 1 d D . P S 1
C122 C 0.56963(8) 0.48613(7) 0.60753(9) 0.0421(5) Uani 0.8 1 d D . P S 1
H122 H 0.534947 0.486647 0.614039 0.050 Uiso 0.8 1 calc R . P S 1
C123 C 0.59901(10) 0.52612(8) 0.61841(10) 0.0481(6) Uani 0.8 1 d D . P S 1
H123 H 0.584189 0.553377 0.632547 0.058 Uiso 0.8 1 calc R . P S 1
C124 C 0.64918(11) 0.52646(10) 0.60886(9) 0.0401(5) Uani 0.8 1 d D . P S 1
H124 H 0.668854 0.554134 0.615431 0.048 Uiso 0.8 1 calc R . P S 1
C125 C 0.67042(10) 0.48640(14) 0.58975(10) 0.0470(6) Uani 0.8 1 d D . P S 1
H125 H 0.705191 0.485992 0.583611 0.056 Uiso 0.8 1 calc R . P S 1
C126 C 0.64131(8) 0.44617(9) 0.57925(9) 0.0408(5) Uani 0.8 1 d D . P S 1
H126 H 0.656716 0.418563 0.566267 0.049 Uiso 0.8 1 calc R . P S 1
C127 C 0.50726(6) 0.41454(5) 0.55960(5) 0.0261(3) Uani 1 1 d D . . . .
C128 C 0.47354(19) 0.4296(2) 0.58808(12) 0.0810(18) Uani 0.6 1 d D . P T 1
H128 H 0.481820 0.430600 0.619223 0.097 Uiso 0.6 1 calc R . P T 1
C129 C 0.42599(17) 0.4442(2) 0.57497(14) 0.0734(15) Uani 0.6 1 d D . P T 1
H129 H 0.403681 0.454942 0.597748 0.088 Uiso 0.6 1 calc R . P T 1
C130 C 0.41062(7) 0.44404(7) 0.53446(8) 0.0444(4) Uani 1 1 d D . . . .
H130 H 0.378460 0.455671 0.526553 0.053 Uiso 0.6 1 calc R . P T 1
H13A H 0.378110 0.450971 0.523507 0.053 Uiso 0.4 1 calc R . P T 2
C132 C 0.44467(18) 0.4252(2) 0.50108(19) 0.102(2) Uani 0.6 1 d D . P T 1
H132 H 0.434911 0.423233 0.470334 0.123 Uiso 0.6 1 calc R . P T 1
C134 C 0.49186(15) 0.4100(2) 0.51433(14) 0.0818(17) Uani 0.6 1 d D . P T 1
H134 H 0.513933 0.396513 0.492683 0.098 Uiso 0.6 1 calc R . P T 1
C1B C 0.49861(14) 0.45383(13) 0.52949(12) 0.0272(7) Uani 0.4 1 d D . P T 2
H1B H 0.526488 0.470953 0.517845 0.033 Uiso 0.4 1 calc R . P T 2
C1C C 0.45165(15) 0.46789(13) 0.51666(13) 0.0300(7) Uani 0.4 1 d D . P T 2
H1C H 0.447281 0.493644 0.495835 0.036 Uiso 0.4 1 calc R . P T 2
C1D C 0.46496(14) 0.39574(15) 0.58001(14) 0.0300(7) Uani 0.4 1 d D . P T 2
H1D H 0.468722 0.372083 0.602975 0.036 Uiso 0.4 1 calc R . P T 2
C1E C 0.41713(16) 0.41048(18) 0.56787(17) 0.0385(9) Uani 0.4 1 d D . P T 2
H1E H 0.388955 0.397202 0.582820 0.046 Uiso 0.4 1 calc R . P T 2
C21A C 0.8426(3) 0.2808(2) 0.7841(2) 0.0255(12) Uani 0.4 1 d D . P H 2
C26A C 0.82610(19) 0.30438(19) 0.82268(17) 0.0292(9) Uani 0.4 1 d D . P H 2
H26A H 0.793191 0.317022 0.823859 0.035 Uiso 0.4 1 calc R . P H 2
C25A C 0.8577(2) 0.3095(2) 0.85952(15) 0.0417(11) Uani 0.4 1 d D . P H 2
H25A H 0.846013 0.325088 0.886068 0.050 Uiso 0.4 1 calc R . P H 2
C24A C 0.90599(18) 0.2921(2) 0.85771(16) 0.0406(10) Uani 0.4 1 d D . P H 2
H24A H 0.927371 0.295627 0.883054 0.049 Uiso 0.4 1 calc R . P H 2
C23A C 0.9231(2) 0.2698(2) 0.81959(18) 0.0376(11) Uani 0.4 1 d D . P H 2
H23A H 0.956379 0.258225 0.818255 0.045 Uiso 0.4 1 calc R . P H 2
C22A C 0.8912(3) 0.2640(3) 0.7824(2) 0.0290(12) Uani 0.4 1 d D . P H 2
H22A H 0.903097 0.248588 0.755890 0.035 Uiso 0.4 1 calc R . P H 2
C4AC C 0.9220(3) 0.2476(2) 0.56397(19) 0.015(2) Uiso 0.15 1 d . . P E 2
C3BA C 0.9488(2) 0.2062(2) 0.5533(2) 0.024(2) Uiso 0.15 1 d DG . P E 2
H3BA H 0.971315 0.192730 0.574571 0.029 Uiso 0.15 1 calc R . P E 2
C2BA C 0.9427(3) 0.1845(2) 0.5114(2) 0.033(2) Uani 0.15 1 d DG . P E 2
H2BA H 0.960983 0.156143 0.504029 0.039 Uiso 0.15 1 calc R . P E 2
C1BA C 0.9097(3) 0.2042(3) 0.48016(19) 0.036(2) Uani 0.15 1 d DG . P E 2
H1BA H 0.905554 0.189327 0.451523 0.043 Uiso 0.15 1 calc R . P E 2
C3AB C 0.8830(3) 0.2456(3) 0.4909(2) 0.031(3) Uani 0.15 1 d DG . P E 2
H3AB H 0.860457 0.259098 0.469559 0.037 Uiso 0.15 1 calc R . P E 2
C5AB C 0.8891(3) 0.2674(2) 0.5328(2) 0.028(2) Uani 0.15 1 d DG . P E 2
H5AB H 0.870787 0.295686 0.540101 0.033 Uiso 0.15 1 calc R . P E 2
O3A O 0.8629(2) 0.12637(13) 0.67821(11) 0.0274(6) Uani 0.75 1 d D . P A 2
C5A C 0.83225(18) 0.10114(14) 0.70954(11) 0.0331(7) Uani 0.75 1 d D . P A 2
H5AC H 0.797323 0.110331 0.704949 0.050 Uiso 0.75 1 calc GR . P A 2
H5AD H 0.842377 0.109455 0.740339 0.050 Uiso 0.75 1 calc GR . P A 2
H5AE H 0.835968 0.066258 0.704917 0.050 Uiso 0.75 1 calc GR . P A 2
C62A C 0.9534(3) 0.4967(3) 0.6181(3) 0.047(2) Uani 0.5 1 d D . P L 2
H62A H 0.930395 0.522268 0.613360 0.056 Uiso 0.5 1 calc R . P L 2
C66A C 0.9788(4) 0.4168(4) 0.6065(4) 0.046(3) Uani 0.5 1 d D . P L 2
H66A H 0.973796 0.385856 0.593412 0.055 Uiso 0.5 1 calc R . P L 2
C65A C 1.0232(4) 0.4254(4) 0.6283(4) 0.052(3) Uani 0.5 1 d D . P L 2
H65A H 1.047049 0.400156 0.631030 0.063 Uiso 0.5 1 calc R . P L 2
C64A C 1.0332(4) 0.4697(3) 0.6460(4) 0.058(3) Uani 0.5 1 d D . P L 2
H64A H 1.063534 0.475411 0.661677 0.070 Uiso 0.5 1 calc R . P L 2
C63A C 0.9985(3) 0.5065(3) 0.6408(3) 0.056(2) Uani 0.5 1 d D . P L 2
H63A H 1.005011 0.537859 0.652325 0.067 Uiso 0.5 1 calc R . P L 2
C38A C 0.8233(6) 0.4732(3) 0.7520(4) 0.0366(16) Uani 0.5 1 d D . P K 2
C39A C 0.8511(3) 0.4419(2) 0.7789(3) 0.0568(18) Uani 0.5 1 d D . P K 2
H39A H 0.845277 0.408106 0.777063 0.068 Uiso 0.5 1 calc R . P K 2
C40A C 0.8874(4) 0.4594(3) 0.8087(3) 0.079(3) Uani 0.5 1 d D . P K 2
H40A H 0.905400 0.437616 0.827343 0.094 Uiso 0.5 1 calc R . P K 2
C41A C 0.8969(4) 0.5084(3) 0.8108(3) 0.081(3) Uani 0.5 1 d D . P K 2
H41A H 0.921270 0.520457 0.831147 0.097 Uiso 0.5 1 calc R . P K 2
C42A C 0.8708(3) 0.5397(2) 0.7832(2) 0.0598(17) Uani 0.5 1 d D . P K 2
H42A H 0.877358 0.573440 0.784439 0.072 Uiso 0.5 1 calc R . P K 2
C43A C 0.8347(3) 0.5218(2) 0.7536(2) 0.0400(12) Uani 0.5 1 d D . P K 2
H43A H 0.817683 0.543466 0.734086 0.048 Uiso 0.5 1 calc R . P K 2
O12A O 0.8161(8) 0.3308(9) 0.3757(11) 0.031(3) Uani 0.2 1 d D . P B 2
C72A C 0.8522(3) 0.2938(3) 0.3728(3) 0.0367(18) Uani 0.2 1 d D . P B 2
H72D H 0.879129 0.304043 0.352601 0.055 Uiso 0.2 1 calc GR . P B 2
H72E H 0.836641 0.264415 0.360905 0.055 Uiso 0.2 1 calc GR . P B 2
H72F H 0.865820 0.287330 0.402855 0.055 Uiso 0.2 1 calc GR . P B 2
C44A C 0.7318(4) 0.4612(5) 0.7364(4) 0.061(3) Uani 0.5 1 d D . P K 2
C45A C 0.6984(4) 0.4342(5) 0.7104(4) 0.111(4) Uani 0.5 1 d D . P K 2
H45A H 0.710130 0.413662 0.687031 0.133 Uiso 0.5 1 calc R . P K 2
C46A C 0.6484(4) 0.4379(6) 0.7191(4) 0.161(7) Uani 0.5 1 d D . P K 2
H46A H 0.624593 0.419988 0.702263 0.193 Uiso 0.5 1 calc R . P K 2
C47A C 0.6342(4) 0.4682(4) 0.7526(4) 0.099(4) Uani 0.5 1 d D . P K 2
H47A H 0.599501 0.470930 0.758355 0.119 Uiso 0.5 1 calc R . P K 2
C48A C 0.6655(4) 0.4952(4) 0.7789(3) 0.049(2) Uani 0.5 1 d D . P K 2
H48A H 0.653717 0.515768 0.802284 0.059 Uiso 0.5 1 calc R . P K 2
C1L C 0.6017(4) 0.4382(4) 0.5794(4) 0.027(2) Uani 0.2 1 d D . P S 2
C1M C 0.6449(2) 0.4279(3) 0.6010(2) 0.0222(12) Uani 0.2 1 d D . P S 2
H1M H 0.651602 0.396009 0.611177 0.027 Uiso 0.2 1 calc R . P S 2
C1N C 0.6795(3) 0.4648(3) 0.6083(3) 0.0301(15) Uani 0.2 1 d D . P S 2
H1N H 0.710583 0.457639 0.622003 0.036 Uiso 0.2 1 calc R . P S 2
C1O C 0.6690(4) 0.5108(4) 0.5959(4) 0.036(2) Uani 0.2 1 d D . P S 2
H1O H 0.691164 0.536314 0.603573 0.043 Uiso 0.2 1 calc R . P S 2
C1P C 0.6259(3) 0.5205(3) 0.5719(4) 0.045(2) Uani 0.2 1 d D . P S 2
H1P H 0.619726 0.552230 0.561041 0.054 Uiso 0.2 1 calc R . P S 2
C1Q C 0.5919(3) 0.4841(3) 0.5638(3) 0.0360(17) Uani 0.2 1 d D . P S 2
H1Q H 0.562117 0.490600 0.547586 0.043 Uiso 0.2 1 calc R . P S 2
C87A C 0.7188(5) 0.4736(3) 0.4708(3) 0.0338(15) Uani 0.4 1 d D . P P 2
H87A H 0.721636 0.461150 0.500514 0.041 Uiso 0.4 1 calc R . P P 2
C86A C 0.7396(4) 0.5182(3) 0.4619(3) 0.0485(19) Uani 0.4 1 d D . P P 2
H86A H 0.757020 0.534814 0.485125 0.058 Uiso 0.4 1 calc R . P P 2
C85A C 0.7356(3) 0.5391(3) 0.4197(3) 0.0354(14) Uani 0.4 1 d D . P P 2
H85A H 0.750255 0.569610 0.413447 0.043 Uiso 0.4 1 calc R . P P 2
C84A C 0.7097(4) 0.5145(4) 0.3872(3) 0.0412(16) Uani 0.4 1 d D . P P 2
H84A H 0.707764 0.526833 0.357318 0.049 Uiso 0.4 1 calc R . P P 2
C83A C 0.6862(5) 0.4708(5) 0.3985(5) 0.0353(18) Uani 0.4 1 d D . P P 2
H83A H 0.663572 0.457189 0.377362 0.042 Uiso 0.4 1 calc R . P P 2
H H 0.7615(7) 0.3656(6) 0.5591(6) 0.023(4) Uiso 1 1 d . . . . .
HA H 0.7165(7) 0.3247(7) 0.6236(7) 0.035(5) Uiso 1 1 d . . . . .

loop_
_atom_site_aniso_label
_atom_site_aniso_U_11
_atom_site_aniso_U_22
_atom_site_aniso_U_33
_atom_site_aniso_U_23
_atom_site_aniso_U_13
_atom_site_aniso_U_12
Cu1 0.01658(7) 0.02262(7) 0.02009(7) 0.00022(6) -0.00164(5) -0.00213(5)
Cu2 0.01766(7) 0.01849(7) 0.02202(7) 0.00102(5) -0.00347(5) -0.00111(5)
C1 0.0200(5) 0.0163(5) 0.0219(5) 0.0010(4) -0.0014(4) 0.0004(4)
C2 0.0155(5) 0.0176(5) 0.0216(5) 0.0032(4) -0.0008(4) 0.0004(4)
O3 0.030(3) 0.021(3) 0.040(6) 0.019(3) -0.002(5) -0.004(2)
C4 0.0191(6) 0.0217(6) 0.0329(7) -0.0020(5) 0.0000(5) 0.0017(4)
N5 0.0238(5) 0.0174(5) 0.0289(6) 0.0001(4) -0.0085(4) 0.0000(4)
O6 0.0322(5) 0.0198(4) 0.0467(6) 0.0095(4) 0.0093(5) 0.0067(4)
C7 0.0223(6) 0.0184(5) 0.0347(7) 0.0030(5) -0.0001(5) -0.0003(5)
C8 0.0184(5) 0.0200(5) 0.0203(5) 0.0007(4) 0.0008(4) -0.0015(4)
C9 0.0187(5) 0.0306(6) 0.0235(6) 0.0009(5) -0.0023(5) -0.0070(5)
C10 0.0216(6) 0.0272(6) 0.0220(6) -0.0004(5) -0.0025(5) -0.0055(5)
C11 0.0195(5) 0.0248(6) 0.0207(5) 0.0012(4) -0.0009(4) -0.0009(5)
O12 0.0271(15) 0.041(2) 0.0303(13) 0.0013(14) 0.0123(13) -0.0054(12)
C13 0.0156(5) 0.0251(6) 0.0205(5) 0.0015(4) 0.0011(4) -0.0027(4)
O14 0.0386(6) 0.0284(5) 0.0226(5) 0.0033(4) 0.0081(4) 0.0020(4)
N0AA 0.0179(4) 0.0179(4) 0.0209(5) 0.0009(4) -0.0028(4) -0.0002(4)
C0AA 0.0160(5) 0.0240(6) 0.0246(6) 0.0061(5) 0.0013(4) 0.0027(4)
C3 0.0180(6) 0.0253(6) 0.0357(7) 0.0117(5) 0.0006(5) -0.0007(5)
C0BA 0.0200(6) 0.0187(6) 0.0407(8) 0.0048(5) -0.0045(5) -0.0003(4)
C5 0.049(5) 0.028(4) 0.057(7) 0.003(5) 0.012(6) -0.007(3)
C1AA 0.0150(5) 0.0219(5) 0.0231(5) 0.0005(4) 0.0006(4) -0.0008(4)
C2AA 0.0181(5) 0.0285(6) 0.0238(6) 0.0005(5) 0.0043(4) -0.0029(5)
C4AA 0.0231(8) 0.0444(13) 0.0279(9) -0.0067(8) 0.0081(6) -0.0121(9)
C5AA 0.0311(10) 0.0678(17) 0.0264(9) 0.0081(10) 0.0001(8) -0.0173(11)
C3AA 0.0446(14) 0.120(3) 0.0279(10) 0.0059(14) -0.0024(10) -0.0384(17)
C6AA 0.0507(17) 0.153(4) 0.0317(15) -0.029(2) 0.0113(13) -0.056(2)
C7AA 0.0476(16) 0.114(3) 0.0535(17) -0.0499(19) 0.0249(14) -0.0387(18)
C8AA 0.0317(10) 0.0634(16) 0.0472(12) -0.0244(12) 0.0154(9) -0.0190(11)
C9AA 0.0190(6) 0.0237(6) 0.0307(7) -0.0051(5) 0.0036(5) -0.0028(5)
C15 0.0242(6) 0.0331(7) 0.0355(8) -0.0027(6) 0.0057(6) -0.0062(5)
C16 0.0221(7) 0.0414(9) 0.0481(9) -0.0063(7) 0.0087(6) -0.0083(6)
C17 0.0192(6) 0.0415(9) 0.0526(10) -0.0074(8) -0.0009(6) -0.0043(6)
C18 0.0231(6) 0.0358(8) 0.0394(8) -0.0055(6) -0.0025(6) 0.0019(6)
C19 0.0200(6) 0.0278(6) 0.0333(7) -0.0040(5) 0.0024(5) 0.0009(5)
C20 0.0226(6) 0.0348(7) 0.0242(6) 0.0042(5) 0.0043(5) 0.0006(5)
C21 0.0288(16) 0.026(2) 0.0303(15) 0.0018(16) 0.0060(11) -0.0072(16)
C22 0.0359(19) 0.041(3) 0.0328(19) -0.0037(17) 0.0020(14) -0.0037(18)
C23 0.041(2) 0.055(2) 0.044(2) 0.000(2) -0.0068(15) -0.012(2)
C24 0.071(3) 0.063(2) 0.0357(17) -0.0084(18) 0.0027(16) -0.033(2)
C25 0.073(3) 0.053(2) 0.0419(19) -0.0200(18) 0.0187(18) -0.025(2)
C26 0.049(2) 0.0372(19) 0.046(2) -0.0117(18) 0.0171(16) -0.0093(18)
C27 0.0201(6) 0.0453(8) 0.0220(6) 0.0035(6) 0.0045(5) 0.0024(6)
C28 0.0249(7) 0.0541(10) 0.0264(7) 0.0012(7) 0.0016(5) 0.0095(7)
C29 0.0206(7) 0.0759(14) 0.0367(9) -0.0042(9) -0.0004(6) 0.0090(8)
C30 0.0218(7) 0.0787(14) 0.0359(9) -0.0021(9) 0.0081(6) -0.0057(8)
C31 0.0268(7) 0.0705(13) 0.0300(8) 0.0097(8) 0.0073(6) -0.0079(8)
C32 0.0227(6) 0.0592(11) 0.0263(7) 0.0120(7) 0.0019(5) -0.0034(7)
C33 0.0228(6) 0.0241(6) 0.0268(6) 0.0004(5) -0.0088(5) -0.0011(5)
C34 0.0278(7) 0.0225(6) 0.0338(7) -0.0015(5) -0.0121(6) -0.0028(5)
C35 0.0237(6) 0.0160(5) 0.0313(7) 0.0000(5) -0.0065(5) -0.0001(4)
C36 0.0328(7) 0.0195(6) 0.0319(7) 0.0011(5) -0.0005(6) -0.0006(5)
C37 0.0523(10) 0.0232(6) 0.0319(8) 0.0026(6) 0.0049(7) 0.0040(6)
C38 0.061(4) 0.031(4) 0.041(4) -0.007(3) 0.005(3) 0.018(3)
C39 0.090(6) 0.049(4) 0.042(3) 0.003(3) -0.016(3) 0.022(3)
C40 0.127(7) 0.076(5) 0.057(4) -0.018(4) -0.036(4) 0.045(5)
C41 0.083(5) 0.095(7) 0.064(4) -0.024(5) -0.028(4) 0.013(6)
C42 0.092(5) 0.071(5) 0.056(4) -0.014(4) -0.016(3) -0.010(4)
C43 0.076(4) 0.051(4) 0.038(3) -0.003(3) -0.005(2) 0.008(3)
C44 0.036(2) 0.020(2) 0.025(2) 0.0041(18) 0.0085(16) -0.0029(16)
C45 0.033(2) 0.042(2) 0.047(3) 0.023(2) -0.0042(19) -0.0075(17)
C46 0.0268(19) 0.078(4) 0.064(4) 0.050(4) 0.004(2) -0.008(2)
C47 0.036(3) 0.085(5) 0.081(5) 0.066(5) 0.029(3) 0.020(3)
C48 0.102(10) 0.078(6) 0.122(9) 0.070(6) 0.062(7) 0.055(6)
C49 0.0620(13) 0.0374(9) 0.0520(11) 0.0100(8) 0.0145(10) 0.0113(9)
C50 0.0325(7) 0.0210(6) 0.0381(8) 0.0022(5) 0.0063(6) 0.0036(5)
C51 0.0256(6) 0.0163(5) 0.0390(7) 0.0031(5) 0.0008(6) 0.0012(5)
C52 0.0312(7) 0.0196(6) 0.0397(8) 0.0057(5) 0.0018(6) 0.0016(5)
C53 0.0203(6) 0.0173(5) 0.0330(7) -0.0004(5) -0.0033(5) -0.0001(4)
C54 0.0230(6) 0.0202(6) 0.0365(7) 0.0013(5) -0.0014(5) 0.0031(5)
C55 0.0229(6) 0.0204(6) 0.0361(7) -0.0016(5) -0.0023(5) 0.0027(5)
C56 0.0368(9) 0.0542(11) 0.0441(10) -0.0004(8) -0.0057(7) -0.0185(8)
C57 0.0511(12) 0.0864(17) 0.0444(11) -0.0037(11) -0.0135(9) -0.0312(12)
C58 0.0428(10) 0.0553(11) 0.0371(9) 0.0018(8) -0.0075(7) -0.0065(8)
C59 0.0310(7) 0.0324(7) 0.0397(8) 0.0049(6) -0.0018(6) -0.0014(6)
C60 0.0278(7) 0.0270(7) 0.0365(8) 0.0007(6) -0.0044(6) -0.0036(5)
C61 0.0226(6) 0.0392(8) 0.0331(7) 0.0037(6) -0.0018(5) 0.0029(6)
C62 0.029(2) 0.0325(18) 0.035(4) -0.014(2) -0.006(2) 0.0013(15)
C63 0.033(2) 0.038(2) 0.043(3) -0.007(2) -0.012(2) -0.0054(19)
C64 0.027(2) 0.044(3) 0.038(3) -0.002(2) -0.0082(17) -0.003(2)
C65 0.0233(19) 0.0292(19) 0.035(3) 0.0043(16) -0.0013(16) -0.0011(14)
C66 0.0138(16) 0.0204(16) 0.028(2) 0.0036(14) -0.0031(13) 0.0025(12)
N67 0.0172(5) 0.0254(5) 0.0197(5) 0.0009(4) -0.0002(4) -0.0039(4)
N68 0.0174(4) 0.0217(5) 0.0191(5) 0.0001(4) 0.0001(4) -0.0025(4)
C69 0.0185(5) 0.0241(6) 0.0175(5) 0.0000(4) 0.0012(4) -0.0024(4)
C70 0.0206(6) 0.0286(6) 0.0244(6) -0.0007(5) 0.0025(5) 0.0008(5)
C71 0.0218(6) 0.0320(7) 0.0210(6) -0.0015(5) 0.0039(5) -0.0042(5)
C72 0.0539(14) 0.0418(12) 0.0517(14) -0.0052(10) 0.0336(12) -0.0154(11)
C73 0.0269(6) 0.0257(6) 0.0225(6) 0.0008(5) 0.0040(5) -0.0059(5)
C74 0.0233(6) 0.0225(6) 0.0201(5) -0.0002(4) 0.0007(5) -0.0025(5)
C75 0.0277(6) 0.0223(6) 0.0261(6) -0.0001(5) 0.0059(5) -0.0018(5)
C76 0.0255(6) 0.0186(6) 0.0457(8) 0.0009(6) 0.0024(6) -0.0007(5)
C79 0.0332(10) 0.0479(12) 0.120(2) -0.0233(13) -0.0247(12) 0.0119(9)
C77 0.0243(10) 0.0238(9) 0.0335(11) 0.0070(10) 0.0025(7) 0.0004(7)
C78 0.0258(11) 0.0253(9) 0.0527(16) -0.0007(11) -0.0089(9) -0.0002(8)
C80 0.0416(17) 0.050(2) 0.194(5) -0.053(3) -0.031(2) 0.0288(15)
C81 0.0370(14) 0.0234(12) 0.116(3) -0.0262(17) -0.0100(15) 0.0107(9)
C82 0.0265(7) 0.0223(6) 0.0394(8) -0.0076(5) 0.0061(6) -0.0033(5)
C83 0.057(6) 0.039(3) 0.057(3) 0.004(2) 0.017(3) -0.022(3)
C84 0.064(5) 0.029(2) 0.086(5) 0.010(3) 0.018(3) -0.020(3)
C85 0.036(2) 0.021(2) 0.112(7) -0.005(3) 0.006(4) -0.0088(17)
C86 0.066(3) 0.043(3) 0.098(6) -0.010(3) -0.023(4) -0.021(3)
C87 0.049(2) 0.025(3) 0.065(4) 0.0009(19) -0.021(2) -0.013(2)
C88 0.0204(5) 0.0227(6) 0.0245(6) 0.0015(5) 0.0012(5) -0.0001(5)
C89 0.0195(6) 0.0253(6) 0.0317(7) -0.0002(5) -0.0026(5) 0.0012(5)
C90 0.0253(7) 0.0332(7) 0.0321(7) -0.0036(6) -0.0013(6) 0.0003(5)
C91 0.0309(8) 0.0451(9) 0.0373(8) -0.0124(7) -0.0053(6) 0.0051(7)
C92 0.0316(8) 0.0342(8) 0.0592(11) -0.0158(8) -0.0136(8) 0.0048(6)
C93 0.0295(7) 0.0259(7) 0.0609(11) -0.0009(7) -0.0116(7) -0.0013(6)
C94 0.0254(7) 0.0273(7) 0.0411(8) 0.0028(6) -0.0061(6) -0.0015(5)
C95 0.0203(5) 0.0220(6) 0.0258(6) 0.0024(5) 0.0010(5) -0.0011(4)
C96 0.0224(6) 0.0285(7) 0.0307(7) -0.0024(5) 0.0008(5) 0.0025(5)
C97 0.0242(7) 0.0307(7) 0.0435(9) -0.0023(6) -0.0020(6) 0.0069(5)
C98 0.0253(7) 0.0301(7) 0.0381(8) 0.0027(6) -0.0076(6) 0.0013(5)
C99 0.0286(7) 0.0271(6) 0.0293(7) 0.0023(5) -0.0038(5) -0.0030(5)
C100 0.0262(6) 0.0201(6) 0.0284(6) 0.0016(5) -0.0003(5) 0.0001(5)
C101 0.0188(5) 0.0234(6) 0.0235(6) 0.0046(5) 0.0013(4) -0.0024(4)
C102 0.0245(6) 0.0232(6) 0.0247(6) 0.0018(5) 0.0042(5) 0.0011(5)
C103 0.0215(6) 0.0274(6) 0.0212(6) 0.0028(5) 0.0031(5) -0.0004(5)
C104 0.0496(10) 0.0336(8) 0.0317(8) -0.0011(6) 0.0172(7) -0.0010(7)
C105 0.0226(6) 0.0240(6) 0.0244(6) 0.0048(5) 0.0018(5) 0.0003(5)
C106 0.0177(5) 0.0228(6) 0.0251(6) 0.0016(5) 0.0016(4) -0.0004(4)
C107 0.0280(6) 0.0231(6) 0.0275(6) 0.0014(5) 0.0058(5) 0.0004(5)
C108 0.0452(9) 0.0251(6) 0.0272(7) 0.0029(5) -0.0060(6) -0.0001(6)
C109 0.0813(16) 0.0393(10) 0.0375(9) -0.0083(8) -0.0066(10) 0.0049(10)
C110 0.134(3) 0.0426(12) 0.0506(13) -0.0137(10) -0.0381(16) 0.0009(15)
C111 0.101(2) 0.0412(11) 0.0781(17) 0.0033(11) -0.0597(17) -0.0135(13)
C112 0.0558(13) 0.0497(12) 0.0820(17) 0.0084(11) -0.0371(12) -0.0130(10)
C113 0.0375(9) 0.0396(9) 0.0497(10) -0.0011(8) -0.0143(8) -0.0048(7)
C114 0.0222(6) 0.0227(6) 0.0338(7) -0.0013(5) 0.0033(5) 0.0025(5)
C115 0.0255(7) 0.0284(7) 0.0438(9) 0.0083(6) -0.0028(6) -0.0012(5)
C116 0.0432(10) 0.0291(8) 0.0542(11) 0.0108(7) -0.0109(8) 0.0003(7)
C117 0.0476(10) 0.0301(8) 0.0619(12) -0.0018(8) -0.0221(9) 0.0123(7)
C118 0.0290(8) 0.0316(8) 0.0735(13) -0.0114(8) -0.0158(8) 0.0061(6)
C119 0.0242(7) 0.0267(7) 0.0529(10) -0.0064(7) 0.0014(6) -0.0006(5)
C120 0.0268(6) 0.0233(6) 0.0247(6) 0.0052(5) 0.0009(5) -0.0030(5)
C121 0.0232(11) 0.0219(10) 0.0240(12) 0.0031(8) 0.0035(9) -0.0022(8)
C122 0.0304(10) 0.0242(9) 0.0716(16) -0.0107(9) -0.0062(10) 0.0043(7)
C123 0.0448(13) 0.0215(9) 0.0779(18) -0.0095(10) -0.0158(12) 0.0050(8)
C124 0.0502(14) 0.0295(11) 0.0406(12) 0.0017(9) -0.0037(10) -0.0137(10)
C125 0.0352(12) 0.0551(18) 0.0506(16) -0.0181(15) 0.0123(11) -0.0180(13)
C126 0.0317(11) 0.0410(12) 0.0497(14) -0.0187(11) 0.0122(10) -0.0062(9)
C127 0.0286(7) 0.0232(6) 0.0265(6) 0.0049(5) 0.0001(5) -0.0021(5)
C128 0.091(3) 0.123(4) 0.0284(15) -0.002(2) -0.0020(18) 0.081(3)
C129 0.069(3) 0.095(4) 0.056(2) 0.024(2) 0.022(2) 0.056(3)
C130 0.0299(8) 0.0365(9) 0.0668(13) -0.0065(8) -0.0093(8) -0.0007(7)
C132 0.061(3) 0.151(6) 0.094(4) -0.062(4) -0.048(3) 0.035(3)
C134 0.045(2) 0.143(5) 0.057(2) -0.050(3) -0.0216(18) 0.033(3)
C1B 0.0292(17) 0.0245(15) 0.0280(16) 0.0038(13) 0.0072(13) 0.0062(13)
C1C 0.038(2) 0.0241(16) 0.0277(17) 0.0011(13) 0.0001(14) 0.0100(14)
C1D 0.0276(17) 0.0280(17) 0.0343(19) 0.0072(15) -0.0015(14) -0.0019(14)
C1E 0.0278(19) 0.037(2) 0.051(3) 0.012(2) -0.0040(17) -0.0042(17)
C21A 0.029(2) 0.027(3) 0.0206(19) 0.005(2) 0.0023(15) -0.004(2)
C26A 0.0265(19) 0.036(2) 0.0248(18) -0.003(2) 0.0007(14) -0.007(2)
C25A 0.052(3) 0.050(3) 0.0234(18) -0.008(2) 0.0017(17) -0.019(2)
C24A 0.038(2) 0.055(3) 0.029(2) 0.000(2) -0.0100(17) -0.017(2)
C23A 0.029(2) 0.053(3) 0.030(2) 0.008(2) -0.0075(16) -0.002(2)
C22A 0.023(2) 0.041(4) 0.024(2) 0.003(2) -0.0056(17) 0.001(2)
C2BA 0.017(4) 0.053(7) 0.027(5) -0.005(5) 0.003(4) -0.010(4)
C1BA 0.028(5) 0.058(8) 0.022(5) -0.010(5) -0.001(4) -0.012(5)
C3AB 0.030(6) 0.058(8) 0.005(4) 0.001(5) 0.004(4) -0.008(5)
C5AB 0.028(5) 0.021(4) 0.034(6) 0.004(4) 0.008(4) 0.000(4)
O3A 0.0321(10) 0.0159(9) 0.0342(16) 0.0075(9) 0.0004(14) 0.0005(7)
C5A 0.0388(13) 0.0201(11) 0.0405(17) 0.0066(13) 0.0020(15) -0.0054(9)
C62A 0.026(2) 0.089(5) 0.026(3) -0.002(3) -0.0060(18) 0.002(2)
C66A 0.038(4) 0.053(5) 0.048(5) 0.017(3) 0.005(3) 0.003(3)
C65A 0.024(3) 0.091(8) 0.042(5) 0.024(6) -0.002(2) 0.015(5)
C64A 0.026(2) 0.115(8) 0.034(3) 0.002(5) -0.0078(18) 0.002(5)
C63A 0.038(3) 0.089(6) 0.040(3) -0.013(4) -0.007(2) 0.006(4)
C38A 0.060(3) 0.028(4) 0.0218(19) 0.001(3) 0.0002(18) 0.009(3)
C39A 0.096(5) 0.038(3) 0.037(3) 0.003(2) -0.009(3) 0.003(3)
C40A 0.117(6) 0.058(5) 0.061(4) 0.013(4) -0.041(4) 0.000(5)
C41A 0.130(7) 0.063(4) 0.049(3) 0.001(3) -0.038(4) -0.018(5)
C42A 0.099(5) 0.046(3) 0.035(2) 0.005(2) -0.014(3) -0.019(3)
C43A 0.058(3) 0.034(3) 0.0280(19) 0.004(2) -0.003(2) -0.007(2)
O12A 0.019(4) 0.038(9) 0.034(4) 0.004(6) 0.002(3) 0.000(4)
C72A 0.026(3) 0.054(5) 0.031(4) 0.004(3) 0.008(3) 0.004(3)
C44A 0.081(6) 0.058(5) 0.042(5) 0.032(3) 0.006(3) -0.002(4)
C45A 0.091(7) 0.151(11) 0.091(7) -0.037(7) 0.050(6) -0.067(7)
C46A 0.097(8) 0.264(17) 0.121(10) -0.094(10) 0.062(7) -0.088(9)
C47A 0.078(7) 0.144(11) 0.076(6) -0.007(6) 0.029(5) -0.023(6)
C48A 0.053(5) 0.054(4) 0.040(3) 0.013(3) 0.016(3) -0.004(3)
C1L 0.026(5) 0.030(5) 0.026(5) 0.006(4) 0.007(4) -0.001(4)
C1M 0.019(3) 0.024(3) 0.023(3) 0.001(3) -0.004(2) -0.005(2)
C1N 0.024(3) 0.033(4) 0.034(4) -0.002(3) -0.008(3) -0.006(3)
C1O 0.041(5) 0.022(4) 0.045(5) -0.008(4) -0.006(4) -0.010(4)
C1P 0.041(5) 0.032(4) 0.061(6) 0.011(4) -0.011(4) -0.012(3)
C1Q 0.032(4) 0.029(4) 0.047(5) 0.008(3) -0.012(3) -0.005(3)
C87A 0.041(3) 0.022(3) 0.038(3) -0.002(2) -0.007(2) -0.008(3)
C86A 0.056(4) 0.032(5) 0.057(5) -0.007(3) -0.013(4) -0.026(4)
C85A 0.030(3) 0.021(2) 0.055(4) 0.000(3) 0.008(3) -0.005(2)
C84A 0.039(4) 0.031(3) 0.053(4) 0.005(3) 0.000(3) -0.012(2)
C83A 0.032(4) 0.025(3) 0.049(4) 0.011(2) 0.002(3) -0.013(2)

loop_
_atom_type_symbol
_atom_type_description
_atom_type_scat_dispersion_real
_atom_type_scat_dispersion_imag
_atom_type_scat_source
C C 0.0033 0.0016 'International Tables Vol C Tables 4.2.6.8 and 6.1.1.4'
H H 0.0000 0.0000 'International Tables Vol C Tables 4.2.6.8 and 6.1.1.4'
Cu Cu 0.3201 1.2651 'International Tables Vol C Tables 4.2.6.8 and 6.1.1.4'
N N 0.0061 0.0033 'International Tables Vol C Tables 4.2.6.8 and 6.1.1.4'
O O 0.0106 0.0060 'International Tables Vol C Tables 4.2.6.8 and 6.1.1.4'

loop_
_exptl_crystal_face_index_h
_exptl_crystal_face_index_k
_exptl_crystal_face_index_l
_exptl_crystal_face_perp_dist
2.00 -3.00 -1.00 0.1750
-3.00 0.00 1.00 0.1650
3.00 0.00 -1.00 0.1240
2.00 -2.00 -1.00 0.1630
3.00 1.00 -1.00 0.1660
2.00 0.00 -1.00 0.1190
-1.00 0.00 1.00 0.1520
1.00 0.00 -1.00 0.1040
-1.00 2.00 2.00 0.1750
0.00 -2.00 -1.00 0.1590
-2.00 -1.00 2.00 0.1610
2.00 1.00 -2.00 0.1490
-1.00 -1.00 1.00 0.1900
1.00 0.00 -2.00 0.0870
-1.00 0.00 2.00 0.1350
0.00 -1.00 -1.00 0.1430
0.00 1.00 1.00 0.1850
0.00 0.00 -1.00 0.0630
0.00 0.00 1.00 0.1260
1.00 2.00 1.00 0.2140
0.00 -1.00 2.00 0.1460
0.00 1.00 -2.00 0.1210
-1.00 0.00 -1.00 0.1140
1.00 0.00 1.00 0.1530
-1.00 2.00 -2.00 0.1600
1.00 -2.00 2.00 0.1930
-2.00 -2.00 -1.00 0.1820
-1.00 2.00 -1.00 0.1730
0.00 -1.00 0.00 0.1790
0.00 1.00 0.00 0.1610

loop_
_geom_angle_atom_site_label_1
_geom_angle_atom_site_label_2
_geom_angle_atom_site_label_3
_geom_angle
_geom_angle_site_symmetry_1
_geom_angle_site_symmetry_3
_geom_angle_publ_flag
C8 Cu1 H 134.5(6) . . ?
C8 Cu1 HA 131.1(7) . . ?
H Cu1 HA 94.2(9) . . ?
C1 Cu2 H 130.4(6) . . ?
C1 Cu2 HA 135.8(7) . . ?
H Cu2 HA 93.0(9) . . ?
N5 C1 Cu2 126.36(9) . . ?
N0AA C1 Cu2 131.52(9) . . ?
N0AA C1 N5 102.11(10) . . ?
C0AA C2 N0AA 119.47(11) . . ?
C0AA C2 C1AA 121.70(12) . . ?
C1AA C2 N0AA 118.55(11) . . ?
C0BA O3 C5 113.3(10) . . ?
C0BA C4 H4 119.8 . . ?
C1AA C4 H4 119.8 . . ?
C1AA C4 C0BA 120.48(13) . . ?
C1 N5 C34 112.61(11) . . ?
C1 N5 C35 123.54(11) . . ?
C34 N5 C35 123.85(11) . . ?
C51 O6 C52 116.57(12) . . ?
C51 C7 H7 120.2 . . ?
C51 C7 C53 119.61(14) . . ?
C53 C7 H7 120.2 . . ?
N67 C8 Cu1 129.16(9) . . ?
N67 C8 N68 102.48(10) . . ?
N68 C8 Cu1 128.22(9) . . ?
C10 C9 H9 126.7 . . ?
C10 C9 N67 106.51(11) . . ?
N67 C9 H9 126.7 . . ?
C9 C10 H10 126.7 . . ?
C9 C10 N68 106.59(12) . . ?
N68 C10 H10 126.7 . . ?
C69 C11 C88 121.39(12) . . ?
C70 C11 C69 118.33(12) . . ?
C70 C11 C88 120.28(12) . . ?
C71 O12 C72 116.8(4) . . ?
C101 C13 N67 119.93(11) . . ?
C101 C13 C106 122.11(12) . . ?
C106 C13 N67 117.96(12) . . ?
C103 O14 C104 117.91(12) . . ?
C1 N0AA C2 125.69(11) . . ?
C1 N0AA C33 112.46(11) . . ?
C33 N0AA C2 121.78(11) . . ?
C2 C0AA C3 118.68(12) . . ?
C2 C0AA C20 119.98(12) . . ?
C3 C0AA C20 121.02(12) . . ?
C0AA C3 H3 119.9 . . ?
C0BA C3 C0AA 120.17(13) . . ?
C0BA C3 H3 119.9 . . ?
O3 C0BA C4 105.1(5) . . ?
O3 C0BA C3 134.0(6) . . ?
C3 C0BA C4 120.47(13) . . ?
O3A C0BA C4 117.7(2) . . ?
O3A C0BA C3 121.8(2) . . ?
O3 C5 H5A 109.5 . . ?
O3 C5 H5B 109.5 . . ?
O3 C5 H5C 109.5 . . ?
H5A C5 H5B 109.5 . . ?
H5A C5 H5C 109.5 . . ?
H5B C5 H5C 109.5 . . ?
C2 C1AA C2AA 120.83(12) . . ?
C4 C1AA C2 118.44(12) . . ?
C4 C1AA C2AA 120.63(12) . . ?
C1AA C2AA H2AA 105.0 . . ?
C1AA C2AA H2AB 110.7 . . ?
C1AA C2AA C4AC 106.4(3) . . ?
C4AA C2AA C1AA 112.20(12) . . ?
C4AA C2AA H2AA 105.0 . . ?
C4AA C2AA C9AA 116.48(13) . . ?
C9AA C2AA C1AA 111.85(11) . . ?
C9AA C2AA H2AA 105.0 . . ?
C9AA C2AA H2AB 110.7 . . ?
C9AA C2AA C4AC 106.3(3) . . ?
C4AC C2AA H2AB 110.7 . . ?
C5AA C4AA C2AA 118.8(2) . . ?
C5AA C4AA C8AA 119.8(2) . . ?
C8AA C4AA C2AA 121.4(2) . . ?
C4AA C5AA H5AA 119.6 . . ?
C4AA C5AA C3AA 120.9(3) . . ?
C3AA C5AA H5AA 119.6 . . ?
C5AA C3AA H3AA 120.4 . . ?
C6AA C3AA C5AA 119.3(3) . . ?
C6AA C3AA H3AA 120.4 . . ?
C3AA C6AA H6AA 119.6 . . ?
C7AA C6AA C3AA 120.9(3) . . ?
C7AA C6AA H6AA 119.6 . . ?
C6AA C7AA H7AA 119.7 . . ?
C6AA C7AA C8AA 120.6(3) . . ?
C8AA C7AA H7AA 119.7 . . ?
C4AA C8AA C7AA 118.6(3) . . ?
C4AA C8AA H8AA 120.7 . . ?
C7AA C8AA H8AA 120.7 . . ?
C15 C9AA C2AA 119.46(13) . . ?
C19 C9AA C2AA 122.01(12) . . ?
C19 C9AA C15 118.28(13) . . ?
C9AA C15 H15 119.8 . . ?
C16 C15 C9AA 120.41(16) . . ?
C16 C15 H15 119.8 . . ?
C15 C16 H16 119.7 . . ?
C17 C16 C15 120.69(15) . . ?
C17 C16 H16 119.7 . . ?
C16 C17 H17 120.2 . . ?
C16 C17 C18 119.70(15) . . ?
C18 C17 H17 120.2 . . ?
C17 C18 H18 120.1 . . ?
C17 C18 C19 119.87(16) . . ?
C19 C18 H18 120.1 . . ?
C9AA C19 C18 121.04(14) . . ?
C9AA C19 H19 119.5 . . ?
C18 C19 H19 119.5 . . ?
C0AA C20 H20 104.6 . . ?
C0AA C20 H20A 109.5 . . ?
C0AA C20 C21 115.6(2) . . ?
C0AA C20 C21A 105.2(3) . . ?
C21 C20 H20 104.6 . . ?
C27 C20 C0AA 112.80(13) . . ?
C27 C20 H20 104.6 . . ?
C27 C20 H20A 109.5 . . ?
C27 C20 C21 113.2(2) . . ?
C27 C20 C21A 110.3(3) . . ?
C21A C20 H20A 109.5 . . ?
C22 C21 C20 121.5(4) . . ?
C22 C21 C26 117.3(5) . . ?
C26 C21 C20 121.1(4) . . ?
C21 C22 H22 119.4 . . ?
C21 C22 C23 121.2(4) . . ?
C23 C22 H22 119.4 . . ?
C22 C23 H23 119.9 . . ?
C24 C23 C22 120.3(4) . . ?
C24 C23 H23 119.9 . . ?
C23 C24 H24 120.3 . . ?
C25 C24 C23 119.5(4) . . ?
C25 C24 H24 120.3 . . ?
C24 C25 H25 119.7 . . ?
C24 C25 C26 120.7(4) . . ?
C26 C25 H25 119.7 . . ?
C21 C26 H26 119.5 . . ?
C25 C26 C21 121.0(5) . . ?
C25 C26 H26 119.5 . . ?
C28 C27 C20 119.86(14) . . ?
C28 C27 C32 118.78(15) . . ?
C32 C27 C20 121.36(13) . . ?
C27 C28 H28 120.0 . . ?
C27 C28 C29 120.04(17) . . ?
C29 C28 H28 120.0 . . ?
C28 C29 H29 119.8 . . ?
C30 C29 C28 120.40(16) . . ?
C30 C29 H29 119.8 . . ?
C29 C30 H30 120.1 . . ?
C31 C30 C29 119.84(16) . . ?
C31 C30 H30 120.1 . . ?
C30 C31 H31 120.1 . . ?
C30 C31 C32 119.82(18) . . ?
C32 C31 H31 120.1 . . ?
C27 C32 H32 119.5 . . ?
C31 C32 C27 121.07(16) . . ?
C31 C32 H32 119.5 . . ?
N0AA C33 H33 126.8 . . ?
C34 C33 N0AA 106.48(12) . . ?
C34 C33 H33 126.8 . . ?
N5 C34 H34 126.8 . . ?
C33 C34 N5 106.33(12) . . ?
C33 C34 H34 126.8 . . ?
C36 C35 N5 118.80(13) . . ?
C53 C35 N5 119.01(12) . . ?
C53 C35 C36 122.16(12) . . ?
C35 C36 C37 120.19(13) . . ?
C50 C36 C35 118.18(14) . . ?
C50 C36 C37 121.43(14) . . ?
C36 C37 H37 104.2 . . ?
C36 C37 H37A 107.7 . . ?
C36 C37 C44 109.8(4) . . ?
C36 C37 C38A 105.6(6) . . ?
C38 C37 C36 113.3(7) . . ?
C38 C37 H37 104.2 . . ?
C38 C37 C44 119.4(8) . . ?
C44 C37 H37 104.2 . . ?
C38A C37 H37A 107.7 . . ?
C44A C37 C36 117.0(5) . . ?
C44A C37 H37A 107.7 . . ?
C44A C37 C38A 110.9(8) . . ?
C39 C38 C37 121.0(7) . . ?
C43 C38 C37 119.8(7) . . ?
C43 C38 C39 119.2(7) . . ?
C38 C39 H39 120.1 . . ?
C38 C39 C40 119.8(7) . . ?
C40 C39 H39 120.1 . . ?
C39 C40 H40 120.2 . . ?
C41 C40 C39 119.6(7) . . ?
C41 C40 H40 120.2 . . ?
C40 C41 H41 119.9 . . ?
C42 C41 C40 120.2(7) . . ?
C42 C41 H41 119.9 . . ?
C41 C42 H42 120.2 . . ?
C41 C42 C43 119.7(7) . . ?
C43 C42 H42 120.2 . . ?
C38 C43 C42 121.2(7) . . ?
C38 C43 H43 119.4 . . ?
C42 C43 H43 119.4 . . ?
C45 C44 C37 124.1(6) . . ?
C45 C44 C49 116.6(5) . . ?
C49 C44 C37 119.2(5) . . ?
C44 C45 H45 119.0 . . ?
C44 C45 C46 122.0(7) . . ?
C46 C45 H45 119.0 . . ?
C45 C46 H46 119.5 . . ?
C47 C46 C45 121.0(7) . . ?
C47 C46 H46 119.5 . . ?
C46 C47 H47 120.8 . . ?
C46 C47 C48 118.4(7) . . ?
C48 C47 H47 120.8 . . ?
C47 C48 H48 119.9 . . ?
C49 C48 C47 120.2(9) . . ?
C49 C48 H48 119.9 . . ?
C44 C49 H49 119.1 . . ?
C48 C49 C44 121.7(7) . . ?
C48 C49 H49 119.1 . . ?
C44A C49 H49A 119.3 . . ?
C44A C49 C48A 121.5(6) . . ?
C48A C49 H49A 119.3 . . ?
C36 C50 H50 119.8 . . ?
C51 C50 C36 120.47(14) . . ?
C51 C50 H50 119.8 . . ?
O6 C51 C7 123.46(14) . . ?
O6 C51 C50 115.70(13) . . ?
C50 C51 C7 120.84(13) . . ?
O6 C52 H52A 109.5 . . ?
O6 C52 H52B 109.5 . . ?
O6 C52 H52C 109.5 . . ?
H52A C52 H52B 109.5 . . ?
H52A C52 H52C 109.5 . . ?
H52B C52 H52C 109.5 . . ?
C7 C53 C54 121.20(13) . . ?
C35 C53 C7 118.70(13) . . ?
C35 C53 C54 120.01(12) . . ?
C53 C54 H54 106.3 . . ?
C55 C54 C53 113.27(11) . . ?
C55 C54 H54 106.3 . . ?
C61 C54 C53 110.74(12) . . ?
C61 C54 H54 106.3 . . ?
C61 C54 C55 113.33(12) . . ?
C56 C55 C54 117.98(14) . . ?
C56 C55 C60 118.91(16) . . ?
C60 C55 C54 123.11(13) . . ?
C55 C56 H56 119.9 . . ?
C57 C56 C55 120.26(18) . . ?
C57 C56 H56 119.9 . . ?
C56 C57 H57 119.6 . . ?
C56 C57 C58 120.76(18) . . ?
C58 C57 H57 119.6 . . ?
C57 C58 H58 120.3 . . ?
C59 C58 C57 119.32(18) . . ?
C59 C58 H58 120.3 . . ?
C58 C59 H59 120.0 . . ?
C58 C59 C60 119.98(16) . . ?
C60 C59 H59 120.0 . . ?
C55 C60 C59 120.71(15) . . ?
C55 C60 H60 119.6 . . ?
C59 C60 H60 119.6 . . ?
C62 C61 C54 124.7(3) . . ?
C62 C61 C66 120.0(5) . . ?
C66 C61 C54 114.8(3) . . ?
C62A C61 C54 119.2(4) . . ?
C66A C61 C54 125.9(4) . . ?
C66A C61 C62A 114.8(6) . . ?
C61 C62 H62 120.6 . . ?
C63 C62 C61 118.8(6) . . ?
C63 C62 H62 120.6 . . ?
C62 C63 H63 119.3 . . ?
C64 C63 C62 121.4(7) . . ?
C64 C63 H63 119.3 . . ?
C63 C64 H64 119.8 . . ?
C65 C64 C63 120.5(8) . . ?
C65 C64 H64 119.8 . . ?
C64 C65 H65 119.9 . . ?
C64 C65 C66 120.2(8) . . ?
C66 C65 H65 119.9 . . ?
C61 C66 H66 120.5 . . ?
C65 C66 C61 119.1(7) . . ?
C65 C66 H66 120.5 . . ?
C8 N67 C9 112.31(11) . . ?
C8 N67 C13 123.98(11) . . ?
C9 N67 C13 123.59(11) . . ?
C8 N68 C10 112.10(11) . . ?
C8 N68 C69 124.03(11) . . ?
C10 N68 C69 123.85(11) . . ?
C11 C69 N68 119.89(11) . . ?
C11 C69 C74 121.70(12) . . ?
C74 C69 N68 118.41(12) . . ?
C11 C70 H70 119.8 . . ?
C71 C70 C11 120.45(13) . . ?
C71 C70 H70 119.8 . . ?
O12 C71 C70 114.5(3) . . ?
O12 C71 C73 124.9(3) . . ?
C73 C71 C70 120.65(13) . . ?
O12A C71 C70 127.7(9) . . ?
O12A C71 C73 111.7(8) . . ?
O12 C72 H72A 109.5 . . ?
O12 C72 H72B 109.5 . . ?
O12 C72 H72C 109.5 . . ?
H72A C72 H72B 109.5 . . ?
H72A C72 H72C 109.5 . . ?
H72B C72 H72C 109.5 . . ?
C71 C73 H73 119.9 . . ?
C71 C73 C74 120.16(13) . . ?
C74 C73 H73 119.9 . . ?
C69 C74 C75 119.75(12) . . ?
C73 C74 C69 118.64(13) . . ?
C73 C74 C75 121.58(12) . . ?
C74 C75 H75 106.0 . . ?
C74 C75 C82 113.45(12) . . ?
C76 C75 C74 112.77(12) . . ?
C76 C75 H75 106.0 . . ?
C76 C75 C82 111.85(12) . . ?
C82 C75 H75 106.0 . . ?
C81A C76 C75 116.43(12) . . ?
C81A C76 C77A 120.0 . . ?
C77A C76 C75 123.55(12) . . ?
C77 C76 C75 123.59(14) . . ?
C81 C76 C75 118.86(18) . . ?
C81 C76 C77 117.54(19) . . ?
C76 C81A H81A 120.0 . . ?
C76 C81A C80A 120.0 . . ?
C80A C81A H81A 120.0 . . ?
C81A C80A H80A 120.0 . . ?
C79 C80A C81A 120.0 . . ?
C79 C80A H80A 120.0 . . ?
C80A C79 H79A 120.0 . . ?
C80A C79 C78A 120.0 . . ?
C78A C79 H79A 120.0 . . ?
C78 C79 H79 120.0 . . ?
C80 C79 H79 120.0 . . ?
C80 C79 C78 120.08(19) . . ?
C79 C78A H78A 120.0 . . ?
C77A C78A C79 120.0 . . ?
C77A C78A H78A 120.0 . . ?
C76 C77A H77A 120.0 . . ?
C78A C77A C76 120.0 . . ?
C78A C77A H77A 120.0 . . ?
C76 C77 H77 119.7 . . ?
C78 C77 C76 120.60(19) . . ?
C78 C77 H77 119.7 . . ?
C79 C78 C77 119.7(2) . . ?
C79 C78 H78 120.1 . . ?
C77 C78 H78 120.1 . . ?
C79 C80 H80 120.0 . . ?
C79 C80 C81 120.0(2) . . ?
C81 C80 H80 120.0 . . ?
C76 C81 H81 119.2 . . ?
C80 C81 C76 121.7(3) . . ?
C80 C81 H81 119.2 . . ?
C83 C82 C75 125.5(4) . . ?
C83 C82 C87 122.1(5) . . ?
C87 C82 C75 112.2(3) . . ?
C87A C82 C75 128.5(3) . . ?
C87A C82 C83A 113.0(6) . . ?
C83A C82 C75 117.9(5) . . ?
C82 C83 H83 121.4 . . ?
C82 C83 C84 117.3(8) . . ?
C84 C83 H83 121.4 . . ?
C83 C84 H84 119.1 . . ?
C85 C84 C83 121.7(7) . . ?
C85 C84 H84 119.1 . . ?
C84 C85 H85 120.0 . . ?
C84 C85 C86 120.1(5) . . ?
C86 C85 H85 120.0 . . ?
C85 C86 H86 119.9 . . ?
C85 C86 C87 120.1(7) . . ?
C87 C86 H86 119.9 . . ?
C82 C87 C86 118.2(5) . . ?
C82 C87 H87 120.9 . . ?
C86 C87 H87 120.9 . . ?
C11 C88 H88 106.0 . . ?
C11 C88 C89 114.77(11) . . ?
C11 C88 C95 111.26(11) . . ?
C89 C88 H88 106.0 . . ?
C89 C88 C95 112.11(11) . . ?
C95 C88 H88 106.0 . . ?
C90 C89 C88 124.89(13) . . ?
C90 C89 C94 117.66(14) . . ?
C94 C89 C88 117.43(13) . . ?
C89 C90 H90 119.6 . . ?
C89 C90 C91 120.81(16) . . ?
C91 C90 H90 119.6 . . ?
C90 C91 H91 119.8 . . ?
C92 C91 C90 120.47(17) . . ?
C92 C91 H91 119.8 . . ?
C91 C92 H92 120.3 . . ?
C91 C92 C93 119.39(16) . . ?
C93 C92 H92 120.3 . . ?
C92 C93 H93 119.9 . . ?
C92 C93 C94 120.17(16) . . ?
C94 C93 H93 119.9 . . ?
C89 C94 H94 119.3 . . ?
C93 C94 C89 121.49(17) . . ?
C93 C94 H94 119.3 . . ?
C96 C95 C88 122.62(13) . . ?
C100 C95 C88 118.72(12) . . ?
C100 C95 C96 118.63(13) . . ?
C95 C96 H96 119.9 . . ?
C97 C96 C95 120.29(14) . . ?
C97 C96 H96 119.9 . . ?
C96 C97 H97 119.7 . . ?
C98 C97 C96 120.69(14) . . ?
C98 C97 H97 119.7 . . ?
C97 C98 H98 120.3 . . ?
C97 C98 C99 119.41(14) . . ?
C99 C98 H98 120.3 . . ?
C98 C99 H99 120.0 . . ?
C100 C99 C98 120.08(14) . . ?
C100 C99 H99 120.0 . . ?
C95 C100 H100 119.6 . . ?
C99 C100 C95 120.85(13) . . ?
C99 C100 H100 119.6 . . ?
C13 C101 C102 118.36(12) . . ?
C13 C101 C120 121.46(12) . . ?
C102 C101 C120 120.16(12) . . ?
C101 C102 H102 120.0 . . ?
C103 C102 C101 120.00(13) . . ?
C103 C102 H102 120.0 . . ?
O14 C103 C102 124.56(13) . . ?
O14 C103 C105 114.78(12) . . ?
C102 C103 C105 120.66(12) . . ?
O14 C104 H10A 109.5 . . ?
O14 C104 H10B 109.5 . . ?
O14 C104 H10C 109.5 . . ?
H10A C104 H10B 109.5 . . ?
H10A C104 H10C 109.5 . . ?
H10B C104 H10C 109.5 . . ?
C103 C105 H105 119.7 . . ?
C106 C105 C103 120.66(12) . . ?
C106 C105 H105 119.7 . . ?
C13 C106 C107 120.34(12) . . ?
C105 C106 C13 118.09(12) . . ?
C105 C106 C107 121.55(12) . . ?
C106 C107 H107 106.3 . . ?
C106 C107 C108 112.77(12) . . ?
C106 C107 C114 112.54(12) . . ?
C108 C107 H107 106.3 . . ?
C108 C107 C114 111.93(12) . . ?
C114 C107 H107 106.3 . . ?
C109 C108 C107 118.41(18) . . ?
C113 C108 C107 123.37(15) . . ?
C113 C108 C109 118.14(18) . . ?
C108 C109 H109 119.8 . . ?
C108 C109 C110 120.4(3) . . ?
C110 C109 H109 119.8 . . ?
C109 C110 H110 119.7 . . ?
C111 C110 C109 120.6(2) . . ?
C111 C110 H110 119.7 . . ?
C110 C111 H111 120.4 . . ?
C112 C111 C110 119.3(2) . . ?
C112 C111 H111 120.4 . . ?
C111 C112 H112 119.6 . . ?
C111 C112 C113 120.7(3) . . ?
C113 C112 H112 119.6 . . ?
C108 C113 C112 120.9(2) . . ?
C108 C113 H113 119.6 . . ?
C112 C113 H113 119.6 . . ?
C115 C114 C107 123.03(13) . . ?
C115 C114 C119 118.84(15) . . ?
C119 C114 C107 118.10(14) . . ?
C114 C115 H115 119.9 . . ?
C114 C115 C116 120.15(15) . . ?
C116 C115 H115 119.9 . . ?
C115 C116 H116 119.9 . . ?
C117 C116 C115 120.15(17) . . ?
C117 C116 H116 119.9 . . ?
C116 C117 H117 120.1 . . ?
C116 C117 C118 119.89(17) . . ?
C118 C117 H117 120.1 . . ?
C117 C118 H118 119.9 . . ?
C119 C118 C117 120.29(16) . . ?
C119 C118 H118 119.9 . . ?
C114 C119 H119 119.7 . . ?
C118 C119 C114 120.67(16) . . ?
C118 C119 H119 119.7 . . ?
C101 C120 H120 106.3 . . ?
C101 C120 H12A 101.4 . . ?
C101 C120 C121 113.02(16) . . ?
C121 C120 H120 106.3 . . ?
C127 C120 C101 113.22(11) . . ?
C127 C120 H120 106.3 . . ?
C127 C120 H12A 101.4 . . ?
C127 C120 C121 111.12(15) . . ?
C127 C120 C1L 123.5(4) . . ?
C1L C120 C101 111.8(5) . . ?
C1L C120 H12A 101.4 . . ?
C122 C121 C120 125.1(2) . . ?
C126 C121 C120 117.4(2) . . ?
C126 C121 C122 117.5(2) . . ?
C121 C122 H122 119.6 . . ?
C121 C122 C123 120.8(2) . . ?
C123 C122 H122 119.6 . . ?
C122 C123 H123 119.7 . . ?
C124 C123 C122 120.7(2) . . ?
C124 C123 H123 119.7 . . ?
C123 C124 H124 120.4 . . ?
C125 C124 C123 119.1(2) . . ?
C125 C124 H124 120.4 . . ?
C124 C125 H125 119.8 . . ?
C124 C125 C126 120.4(2) . . ?
C126 C125 H125 119.8 . . ?
C121 C126 C125 121.5(2) . . ?
C121 C126 H126 119.3 . . ?
C125 C126 H126 119.3 . . ?
C128 C127 C120 126.5(2) . . ?
C128 C127 C134 116.2(3) . . ?
C134 C127 C120 117.3(2) . . ?
C1B C127 C120 118.26(19) . . ?
C1D C127 C120 126.1(2) . . ?
C1D C127 C1B 115.2(2) . . ?
C127 C128 H128 118.5 . . ?
C127 C128 C129 123.1(3) . . ?
C129 C128 H128 118.5 . . ?
C128 C129 H129 118.0 . . ?
C130 C129 C128 124.1(3) . . ?
C130 C129 H129 118.0 . . ?
C129 C130 H130 121.8 . . ?
C129 C130 C132 116.4(3) . . ?
C132 C130 H130 121.8 . . ?
C1C C130 H13A 120.1 . . ?
C1E C130 H13A 120.1 . . ?
C1E C130 C1C 119.8(3) . . ?
C130 C132 H132 120.3 . . ?
C134 C132 C130 119.4(4) . . ?
C134 C132 H132 120.3 . . ?
C127 C134 H134 119.7 . . ?
C132 C134 C127 120.6(4) . . ?
C132 C134 H134 119.7 . . ?
C127 C1B H1B 118.7 . . ?
C1C C1B C127 122.6(3) . . ?
C1C C1B H1B 118.7 . . ?
C130 C1C H1C 120.4 . . ?
C1B C1C C130 119.2(3) . . ?
C1B C1C H1C 120.4 . . ?
C127 C1D H1D 119.0 . . ?
C127 C1D C1E 122.0(3) . . ?
C1E C1D H1D 119.0 . . ?
C130 C1E C1D 120.2(4) . . ?
C130 C1E H1E 119.9 . . ?
C1D C1E H1E 119.9 . . ?
C26A C21A C20 115.6(5) . . ?
C22A C21A C20 124.6(6) . . ?
C22A C21A C26A 119.2(6) . . ?
C21A C26A H26A 120.0 . . ?
C21A C26A C25A 120.1(5) . . ?
C25A C26A H26A 120.0 . . ?
C26A C25A H25A 119.9 . . ?
C24A C25A C26A 120.3(5) . . ?
C24A C25A H25A 119.9 . . ?
C25A C24A H24A 119.9 . . ?
C23A C24A C25A 120.2(4) . . ?
C23A C24A H24A 119.9 . . ?
C24A C23A H23A 120.1 . . ?
C24A C23A C22A 119.8(5) . . ?
C22A C23A H23A 120.1 . . ?
C21A C22A C23A 120.4(6) . . ?
C21A C22A H22A 119.8 . . ?
C23A C22A H22A 119.8 . . ?
C3BA C4AC C2AA 125.6(4) . . ?
C3BA C4AC C5AB 120.0 . . ?
C5AB C4AC C2AA 114.4(4) . . ?
C4AC C3BA H3BA 120.0 . . ?
C2BA C3BA C4AC 120.0 . . ?
C2BA C3BA H3BA 120.0 . . ?
C3BA C2BA H2BA 120.0 . . ?
C1BA C2BA C3BA 120.0 . . ?
C1BA C2BA H2BA 120.0 . . ?
C2BA C1BA H1BA 120.0 . . ?
C2BA C1BA C3AB 120.0 . . ?
C3AB C1BA H1BA 120.0 . . ?
C1BA C3AB H3AB 120.0 . . ?
C5AB C3AB C1BA 120.0 . . ?
C5AB C3AB H3AB 120.0 . . ?
C4AC C5AB H5AB 120.0 . . ?
C3AB C5AB C4AC 120.0 . . ?
C3AB C5AB H5AB 120.0 . . ?
C0BA O3A C5A 118.6(4) . . ?
O3A C5A H5AC 109.5 . . ?
O3A C5A H5AD 109.5 . . ?
O3A C5A H5AE 109.5 . . ?
H5AC C5A H5AD 109.5 . . ?
H5AC C5A H5AE 109.5 . . ?
H5AD C5A H5AE 109.5 . . ?
C61 C62A H62A 119.0 . . ?
C61 C62A C63A 122.0(7) . . ?
C63A C62A H62A 119.0 . . ?
C61 C66A H66A 117.9 . . ?
C61 C66A C65A 124.2(8) . . ?
C65A C66A H66A 117.9 . . ?
C66A C65A H65A 119.8 . . ?
C64A C65A C66A 120.4(8) . . ?
C64A C65A H65A 119.8 . . ?
C65A C64A H64A 120.5 . . ?
C65A C64A C63A 119.0(8) . . ?
C63A C64A H64A 120.5 . . ?
C62A C63A H63A 120.4 . . ?
C64A C63A C62A 119.2(8) . . ?
C64A C63A H63A 120.4 . . ?
C39A C38A C37 118.8(6) . . ?
C43A C38A C37 123.1(6) . . ?
C43A C38A C39A 118.0(6) . . ?
C38A C39A H39A 119.4 . . ?
C38A C39A C40A 121.2(6) . . ?
C40A C39A H39A 119.4 . . ?
C39A C40A H40A 120.1 . . ?
C41A C40A C39A 119.8(6) . . ?
C41A C40A H40A 120.1 . . ?
C40A C41A H41A 120.1 . . ?
C40A C41A C42A 119.7(6) . . ?
C42A C41A H41A 120.1 . . ?
C41A C42A H42A 120.0 . . ?
C41A C42A C43A 119.9(5) . . ?
C43A C42A H42A 120.0 . . ?
C38A C43A C42A 121.3(6) . . ?
C38A C43A H43A 119.3 . . ?
C42A C43A H43A 119.3 . . ?
C71 O12A C72A 113.5(14) . . ?
O12A C72A H72D 109.5 . . ?
O12A C72A H72E 109.5 . . ?
O12A C72A H72F 109.5 . . ?
H72D C72A H72E 109.5 . . ?
H72D C72A H72F 109.5 . . ?
H72E C72A H72F 109.5 . . ?
C49 C44A C37 129.7(8) . . ?
C49 C44A C45A 121.8(8) . . ?
C45A C44A C37 108.5(8) . . ?
C44A C45A H45A 120.5 . . ?
C46A C45A C44A 119.0(10) . . ?
C46A C45A H45A 120.5 . . ?
C45A C46A H46A 121.3 . . ?
C47A C46A C45A 117.3(10) . . ?
C47A C46A H46A 121.3 . . ?
C46A C47A H47A 117.1 . . ?
C46A C47A C48A 125.8(10) . . ?
C48A C47A H47A 117.1 . . ?
C49 C48A H48A 122.7 . . ?
C47A C48A C49 114.6(7) . . ?
C47A C48A H48A 122.7 . . ?
C1M C1L C120 123.6(9) . . ?
C1M C1L C1Q 121.1(9) . . ?
C1Q C1L C120 115.3(8) . . ?
C1L C1M H1M 120.5 . . ?
C1L C1M C1N 119.1(8) . . ?
C1N C1M H1M 120.5 . . ?
C1M C1N H1N 119.7 . . ?
C1O C1N C1M 120.6(8) . . ?
C1O C1N H1N 119.7 . . ?
C1N C1O H1O 120.2 . . ?
C1N C1O C1P 119.6(8) . . ?
C1P C1O H1O 120.2 . . ?
C1O C1P H1P 120.0 . . ?
C1O C1P C1Q 120.0(8) . . ?
C1Q C1P H1P 120.0 . . ?
C1L C1Q C1P 119.2(8) . . ?
C1L C1Q H1Q 120.4 . . ?
C1P C1Q H1Q 120.4 . . ?
C82 C87A H87A 118.0 . . ?
C82 C87A C86A 124.0(7) . . ?
C86A C87A H87A 118.0 . . ?
C87A C86A H86A 119.5 . . ?
C85A C86A C87A 120.9(7) . . ?
C85A C86A H86A 119.5 . . ?
C86A C85A H85A 121.0 . . ?
C84A C85A C86A 118.0(7) . . ?
C84A C85A H85A 121.0 . . ?
C85A C84A H84A 120.4 . . ?
C85A C84A C83A 119.2(9) . . ?
C83A C84A H84A 120.4 . . ?
C82 C83A C84A 123.7(10) . . ?
C82 C83A H83A 118.2 . . ?
C84A C83A H83A 118.2 . . ?

loop_
_geom_bond_atom_site_label_1
_geom_bond_atom_site_label_2
_geom_bond_distance
_geom_bond_site_symmetry_2
_geom_bond_publ_flag
Cu1 C8 1.9373(13) . ?
Cu1 H 1.748(18) . ?
Cu1 HA 1.70(2) . ?
Cu2 C1 1.9233(13) . ?
Cu2 H 1.776(17) . ?
Cu2 HA 1.71(2) . ?
C1 N5 1.3710(16) . ?
C1 N0AA 1.3693(16) . ?
C2 N0AA 1.4343(16) . ?
C2 C0AA 1.3945(17) . ?
C2 C1AA 1.3971(18) . ?
O3 C0BA 1.373(12) . ?
O3 C5 1.447(12) . ?
C4 H4 0.9500 . ?
C4 C0BA 1.392(2) . ?
C4 C1AA 1.3896(19) . ?
N5 C34 1.3887(18) . ?
N5 C35 1.4359(17) . ?
O6 C51 1.3626(16) . ?
O6 C52 1.4233(18) . ?
C7 H7 0.9500 . ?
C7 C51 1.391(2) . ?
C7 C53 1.3962(18) . ?
C8 N67 1.3680(16) . ?
C8 N68 1.3728(16) . ?
C9 H9 0.9500 . ?
C9 C10 1.3459(19) . ?
C9 N67 1.3892(17) . ?
C10 H10 0.9500 . ?
C10 N68 1.3891(17) . ?
C11 C69 1.3987(19) . ?
C11 C70 1.3927(19) . ?
C11 C88 1.5230(19) . ?
O12 C71 1.381(4) . ?
O12 C72 1.430(5) . ?
C13 N67 1.4368(17) . ?
C13 C101 1.3936(19) . ?
C13 C106 1.4067(18) . ?
O14 C103 1.3687(16) . ?
O14 C104 1.424(2) . ?
N0AA C33 1.3911(17) . ?
C0AA C3 1.3959(19) . ?
C0AA C20 1.523(2) . ?
C3 H3 0.9500 . ?
C3 C0BA 1.385(2) . ?
C0BA O3A 1.380(4) . ?
C5 H5A 0.9800 . ?
C5 H5B 0.9800 . ?
C5 H5C 0.9800 . ?
C1AA C2AA 1.5253(18) . ?
C2AA H2AA 1.0000 . ?
C2AA H2AB 1.0000 . ?
C2AA C4AA 1.509(2) . ?
C2AA C9AA 1.5221(19) . ?
C2AA C4AC 1.618(5) . ?
C4AA C5AA 1.381(3) . ?
C4AA C8AA 1.402(3) . ?
C5AA H5AA 0.9500 . ?
C5AA C3AA 1.391(3) . ?
C3AA H3AA 0.9500 . ?
C3AA C6AA 1.377(5) . ?
C6AA H6AA 0.9500 . ?
C6AA C7AA 1.369(6) . ?
C7AA H7AA 0.9500 . ?
C7AA C8AA 1.405(4) . ?
C8AA H8AA 0.9500 . ?
C9AA C15 1.397(2) . ?
C9AA C19 1.392(2) . ?
C15 H15 0.9500 . ?
C15 C16 1.388(2) . ?
C16 H16 0.9500 . ?
C16 C17 1.379(3) . ?
C17 H17 0.9500 . ?
C17 C18 1.383(2) . ?
C18 H18 0.9500 . ?
C18 C19 1.393(2) . ?
C19 H19 0.9500 . ?
C20 H20 1.0000 . ?
C20 H20A 1.0000 . ?
C20 C21 1.546(5) . ?
C20 C27 1.520(2) . ?
C20 C21A 1.546(7) . ?
C21 C22 1.390(6) . ?
C21 C26 1.408(6) . ?
C22 H22 0.9500 . ?
C22 C23 1.392(6) . ?
C23 H23 0.9500 . ?
C23 C24 1.383(6) . ?
C24 H24 0.9500 . ?
C24 C25 1.372(7) . ?
C25 H25 0.9500 . ?
C25 C26 1.383(6) . ?
C26 H26 0.9500 . ?
C27 C28 1.391(2) . ?
C27 C32 1.391(2) . ?
C28 H28 0.9500 . ?
C28 C29 1.397(2) . ?
C29 H29 0.9500 . ?
C29 C30 1.384(3) . ?
C30 H30 0.9500 . ?
C30 C31 1.381(3) . ?
C31 H31 0.9500 . ?
C31 C32 1.389(2) . ?
C32 H32 0.9500 . ?
C33 H33 0.9500 . ?
C33 C34 1.346(2) . ?
C34 H34 0.9500 . ?
C35 C36 1.395(2) . ?
C35 C53 1.393(2) . ?
C36 C37 1.527(2) . ?
C36 C50 1.389(2) . ?
C37 H37 1.0000 . ?
C37 H37A 1.0000 . ?
C37 C38 1.515(9) . ?
C37 C44 1.540(6) . ?
C37 C38A 1.553(8) . ?
C37 C44A 1.507(9) . ?
C38 C39 1.386(9) . ?
C38 C43 1.373(9) . ?
C39 H39 0.9500 . ?
C39 C40 1.398(9) . ?
C40 H40 0.9500 . ?
C40 C41 1.387(11) . ?
C41 H41 0.9500 . ?
C41 C42 1.370(10) . ?
C42 H42 0.9500 . ?
C42 C43 1.382(9) . ?
C43 H43 0.9500 . ?
C44 C45 1.379(8) . ?
C44 C49 1.418(7) . ?
C45 H45 0.9500 . ?
C45 C46 1.398(8) . ?
C46 H46 0.9500 . ?
C46 C47 1.383(10) . ?
C47 H47 0.9500 . ?
C47 C48 1.397(12) . ?
C48 H48 0.9500 . ?
C48 C49 1.394(14) . ?
C49 H49 0.9500 . ?
C49 H49A 0.9500 . ?
C49 C44A 1.311(11) . ?
C49 C48A 1.412(11) . ?
C50 H50 0.9500 . ?
C50 C51 1.389(2) . ?
C52 H52A 0.9800 . ?
C52 H52B 0.9800 . ?
C52 H52C 0.9800 . ?
C53 C54 1.523(2) . ?
C54 H54 1.0000 . ?
C54 C55 1.523(2) . ?
C54 C61 1.520(2) . ?
C55 C56 1.384(2) . ?
C55 C60 1.389(2) . ?
C56 H56 0.9500 . ?
C56 C57 1.379(3) . ?
C57 H57 0.9500 . ?
C57 C58 1.392(3) . ?
C58 H58 0.9500 . ?
C58 C59 1.373(2) . ?
C59 H59 0.9500 . ?
C59 C60 1.393(2) . ?
C60 H60 0.9500 . ?
C61 C62 1.390(5) . ?
C61 C66 1.426(6) . ?
C61 C62A 1.410(9) . ?
C61 C66A 1.365(9) . ?
C62 H62 0.9500 . ?
C62 C63 1.387(8) . ?
C63 H63 0.9500 . ?
C63 C64 1.375(9) . ?
C64 H64 0.9500 . ?
C64 C65 1.377(8) . ?
C65 H65 0.9500 . ?
C65 C66 1.387(9) . ?
C66 H66 0.9500 . ?
N68 C69 1.4383(16) . ?
C69 C74 1.4015(18) . ?
C70 H70 0.9500 . ?
C70 C71 1.392(2) . ?
C71 C73 1.388(2) . ?
C71 O12A 1.357(15) . ?
C72 H72A 0.9800 . ?
C72 H72B 0.9800 . ?
C72 H72C 0.9800 . ?
C73 H73 0.9500 . ?
C73 C74 1.3932(19) . ?
C74 C75 1.523(2) . ?
C75 H75 1.0000 . ?
C75 C76 1.521(2) . ?
C75 C82 1.522(2) . ?
C76 C81A 1.3900 . ?
C76 C77A 1.3900 . ?
C76 C77 1.390(3) . ?
C76 C81 1.388(3) . ?
C81A H81A 0.9500 . ?
C81A C80A 1.3900 . ?
C80A H80A 0.9500 . ?
C80A C79 1.3900 . ?
C79 H79 0.9500 . ?
C79 H79A 0.9500 . ?
C79 C78A 1.3900 . ?
C79 C78 1.382(3) . ?
C79 C80 1.357(5) . ?
C78A H78A 0.9500 . ?
C78A C77A 1.3900 . ?
C77A H77A 0.9500 . ?
C77 H77 0.9500 . ?
C77 C78 1.387(3) . ?
C78 H78 0.9500 . ?
C80 H80 0.9500 . ?
C80 C81 1.372(4) . ?
C81 H81 0.9500 . ?
C82 C83 1.365(8) . ?
C82 C87 1.395(7) . ?
C82 C87A 1.373(9) . ?
C82 C83A 1.404(10) . ?
C83 H83 0.9500 . ?
C83 C84 1.407(8) . ?
C84 H84 0.9500 . ?
C84 C85 1.351(8) . ?
C85 H85 0.9500 . ?
C85 C86 1.383(8) . ?
C86 H86 0.9500 . ?
C86 C87 1.391(7) . ?
C87 H87 0.9500 . ?
C88 H88 1.0000 . ?
C88 C89 1.528(2) . ?
C88 C95 1.5305(19) . ?
C89 C90 1.390(2) . ?
C89 C94 1.401(2) . ?
C90 H90 0.9500 . ?
C90 C91 1.399(2) . ?
C91 H91 0.9500 . ?
C91 C92 1.382(3) . ?
C92 H92 0.9500 . ?
C92 C93 1.383(3) . ?
C93 H93 0.9500 . ?
C93 C94 1.385(2) . ?
C94 H94 0.9500 . ?
C95 C96 1.3959(19) . ?
C95 C100 1.394(2) . ?
C96 H96 0.9500 . ?
C96 C97 1.390(2) . ?
C97 H97 0.9500 . ?
C97 C98 1.382(2) . ?
C98 H98 0.9500 . ?
C98 C99 1.391(2) . ?
C99 H99 0.9500 . ?
C99 C100 1.388(2) . ?
C100 H100 0.9500 . ?
C101 C102 1.4016(19) . ?
C101 C120 1.5259(18) . ?
C102 H102 0.9500 . ?
C102 C103 1.3879(19) . ?
C103 C105 1.3948(19) . ?
C104 H10A 0.9800 . ?
C104 H10B 0.9800 . ?
C104 H10C 0.9800 . ?
C105 H105 0.9500 . ?
C105 C106 1.3838(19) . ?
C106 C107 1.5219(19) . ?
C107 H107 1.0000 . ?
C107 C108 1.525(2) . ?
C107 C114 1.525(2) . ?
C108 C109 1.395(3) . ?
C108 C113 1.377(3) . ?
C109 H109 0.9500 . ?
C109 C110 1.397(4) . ?
C110 H110 0.9500 . ?
C110 C111 1.371(5) . ?
C111 H111 0.9500 . ?
C111 C112 1.369(4) . ?
C112 H112 0.9500 . ?
C112 C113 1.393(3) . ?
C113 H113 0.9500 . ?
C114 C115 1.389(2) . ?
C114 C119 1.395(2) . ?
C115 H115 0.9500 . ?
C115 C116 1.393(2) . ?
C116 H116 0.9500 . ?
C116 C117 1.381(3) . ?
C117 H117 0.9500 . ?
C117 C118 1.380(3) . ?
C118 H118 0.9500 . ?
C118 C119 1.377(3) . ?
C119 H119 0.9500 . ?
C120 H120 1.0000 . ?
C120 H12A 1.0000 . ?
C120 C121 1.544(3) . ?
C120 C127 1.522(2) . ?
C120 C1L 1.522(11) . ?
C121 C122 1.390(3) . ?
C121 C126 1.383(3) . ?
C122 H122 0.9500 . ?
C122 C123 1.396(3) . ?
C123 H123 0.9500 . ?
C123 C124 1.375(4) . ?
C124 H124 0.9500 . ?
C124 C125 1.369(4) . ?
C125 H125 0.9500 . ?
C125 C126 1.395(4) . ?
C126 H126 0.9500 . ?
C127 C128 1.305(4) . ?
C127 C134 1.410(4) . ?
C127 C1B 1.426(4) . ?
C127 C1D 1.387(4) . ?
C128 H128 0.9500 . ?
C128 C129 1.393(5) . ?
C129 H129 0.9500 . ?
C129 C130 1.270(5) . ?
C130 H130 0.9500 . ?
C130 H13A 0.9500 . ?
C130 C132 1.444(6) . ?
C130 C1C 1.387(5) . ?
C130 C1E 1.369(5) . ?
C132 H132 0.9500 . ?
C132 C134 1.390(5) . ?
C134 H134 0.9500 . ?
C1B H1B 0.9500 . ?
C1B C1C 1.372(5) . ?
C1C H1C 0.9500 . ?
C1D H1D 0.9500 . ?
C1D C1E 1.393(6) . ?
C1E H1E 0.9500 . ?
C21A C26A 1.388(8) . ?
C21A C22A 1.385(9) . ?
C26A H26A 0.9500 . ?
C26A C25A 1.389(6) . ?
C25A H25A 0.9500 . ?
C25A C24A 1.384(8) . ?
C24A H24A 0.9500 . ?
C24A C23A 1.367(7) . ?
C23A H23A 0.9500 . ?
C23A C22A 1.403(7) . ?
C22A H22A 0.9500 . ?
C4AC C3BA 1.3900 . ?
C4AC C5AB 1.3900 . ?
C3BA H3BA 0.9500 . ?
C3BA C2BA 1.3900 . ?
C2BA H2BA 0.9500 . ?
C2BA C1BA 1.3900 . ?
C1BA H1BA 0.9500 . ?
C1BA C3AB 1.3900 . ?
C3AB H3AB 0.9500 . ?
C3AB C5AB 1.3900 . ?
C5AB H5AB 0.9500 . ?
O3A C5A 1.422(5) . ?
C5A H5AC 0.9800 . ?
C5A H5AD 0.9800 . ?
C5A H5AE 0.9800 . ?
C62A H62A 0.9500 . ?
C62A C63A 1.409(9) . ?
C66A H66A 0.9500 . ?
C66A C65A 1.376(9) . ?
C65A H65A 0.9500 . ?
C65A C64A 1.361(9) . ?
C64A H64A 0.9500 . ?
C64A C63A 1.388(9) . ?
C63A H63A 0.9500 . ?
C38A C39A 1.391(9) . ?
C38A C43A 1.380(8) . ?
C39A H39A 0.9500 . ?
C39A C40A 1.400(9) . ?
C40A H40A 0.9500 . ?
C40A C41A 1.380(9) . ?
C41A H41A 0.9500 . ?
C41A C42A 1.383(9) . ?
C42A H42A 0.9500 . ?
C42A C43A 1.399(8) . ?
C43A H43A 0.9500 . ?
O12A C72A 1.410(17) . ?
C72A H72D 0.9800 . ?
C72A H72E 0.9800 . ?
C72A H72F 0.9800 . ?
C44A C45A 1.398(11) . ?
C45A H45A 0.9500 . ?
C45A C46A 1.368(11) . ?
C46A H46A 0.9500 . ?
C46A C47A 1.355(11) . ?
C47A H47A 0.9500 . ?
C47A C48A 1.366(10) . ?
C48A H48A 0.9500 . ?
C1L C1M 1.354(12) . ?
C1L C1Q 1.376(13) . ?
C1M H1M 0.9500 . ?
C1M C1N 1.395(9) . ?
C1N H1N 0.9500 . ?
C1N C1O 1.354(11) . ?
C1O H1O 0.9500 . ?
C1O C1P 1.382(11) . ?
C1P H1P 0.9500 . ?
C1P C1Q 1.380(10) . ?
C1Q H1Q 0.9500 . ?
C87A H87A 0.9500 . ?
C87A C86A 1.380(9) . ?
C86A H86A 0.9500 . ?
C86A C85A 1.383(9) . ?
C85A H85A 0.9500 . ?
C85A C84A 1.368(9) . ?
C84A H84A 0.9500 . ?
C84A C83A 1.404(10) . ?
C83A H83A 0.9500 . ?

loop_
_geom_torsion_atom_site_label_1
_geom_torsion_atom_site_label_2
_geom_torsion_atom_site_label_3
_geom_torsion_atom_site_label_4
_geom_torsion
_geom_torsion_site_symmetry_1
_geom_torsion_site_symmetry_2
_geom_torsion_site_symmetry_3
_geom_torsion_site_symmetry_4
_geom_torsion_publ_flag
Cu1 C8 N67 C9 -175.00(10) . . . . ?
Cu1 C8 N67 C13 1.30(19) . . . . ?
Cu1 C8 N68 C10 175.26(10) . . . . ?
Cu1 C8 N68 C69 -6.34(18) . . . . ?
Cu2 C1 N5 C34 -179.09(11) . . . . ?
Cu2 C1 N5 C35 1.5(2) . . . . ?
Cu2 C1 N0AA C2 2.2(2) . . . . ?
Cu2 C1 N0AA C33 179.17(11) . . . . ?
C1 N5 C34 C33 -0.48(18) . . . . ?
C1 N5 C35 C36 90.21(17) . . . . ?
C1 N5 C35 C53 -91.67(17) . . . . ?
C1 N0AA C33 C34 0.20(17) . . . . ?
C2 N0AA C33 C34 177.35(13) . . . . ?
C2 C0AA C3 C0BA 1.8(2) . . . . ?
C2 C0AA C20 C21 -82.3(2) . . . . ?
C2 C0AA C20 C27 145.26(13) . . . . ?
C2 C0AA C20 C21A -94.4(3) . . . . ?
C2 C1AA C2AA C4AA -123.17(17) . . . . ?
C2 C1AA C2AA C9AA 103.78(14) . . . . ?
C2 C1AA C2AA C4AC -140.6(3) . . . . ?
C4 C0BA O3A C5A -179.3(3) . . . . ?
C4 C1AA C2AA C4AA 60.52(19) . . . . ?
C4 C1AA C2AA C9AA -72.53(16) . . . . ?
C4 C1AA C2AA C4AC 43.1(3) . . . . ?
N5 C1 N0AA C2 -177.48(12) . . . . ?
N5 C1 N0AA C33 -0.47(15) . . . . ?
N5 C35 C36 C37 5.2(2) . . . . ?
N5 C35 C36 C50 -179.92(13) . . . . ?
N5 C35 C53 C7 -179.33(12) . . . . ?
N5 C35 C53 C54 -2.58(19) . . . . ?
C7 C53 C54 C55 -27.27(18) . . . . ?
C7 C53 C54 C61 101.32(16) . . . . ?
C8 N68 C69 C11 95.95(15) . . . . ?
C8 N68 C69 C74 -84.05(16) . . . . ?
C9 C10 N68 C8 0.23(16) . . . . ?
C9 C10 N68 C69 -178.17(12) . . . . ?
C10 C9 N67 C8 -0.77(16) . . . . ?
C10 C9 N67 C13 -177.09(12) . . . . ?
C10 N68 C69 C11 -85.84(16) . . . . ?
C10 N68 C69 C74 94.16(16) . . . . ?
C11 C69 C74 C73 -1.7(2) . . . . ?
C11 C69 C74 C75 176.55(12) . . . . ?
C11 C70 C71 O12 -180.0(5) . . . . ?
C11 C70 C71 C73 0.0(2) . . . . ?
C11 C70 C71 O12A -178(2) . . . . ?
C11 C88 C89 C90 16.4(2) . . . . ?
C11 C88 C89 C94 -165.01(12) . . . . ?
C11 C88 C95 C96 -111.04(15) . . . . ?
C11 C88 C95 C100 70.98(16) . . . . ?
O12 C71 C73 C74 -178.6(5) . . . . ?
C13 C101 C102 C103 -1.9(2) . . . . ?
C13 C101 C120 C121 -123.51(16) . . . . ?
C13 C101 C120 C127 109.03(15) . . . . ?
C13 C101 C120 C1L -106.0(5) . . . . ?
C13 C106 C107 C108 -85.30(15) . . . . ?
C13 C106 C107 C114 146.91(13) . . . . ?
O14 C103 C105 C106 -178.58(13) . . . . ?
N0AA C1 N5 C34 0.58(16) . . . . ?
N0AA C1 N5 C35 -178.87(13) . . . . ?
N0AA C2 C0AA C3 -176.52(12) . . . . ?
N0AA C2 C0AA C20 -3.00(18) . . . . ?
N0AA C2 C1AA C4 175.24(12) . . . . ?
N0AA C2 C1AA C2AA -1.15(18) . . . . ?
N0AA C33 C34 N5 0.16(17) . . . . ?
C0AA C2 N0AA C1 -90.21(16) . . . . ?
C0AA C2 N0AA C33 93.04(15) . . . . ?
C0AA C2 C1AA C4 1.31(19) . . . . ?
C0AA C2 C1AA C2AA -175.08(12) . . . . ?
C0AA C3 C0BA O3 -170.2(9) . . . . ?
C0AA C3 C0BA C4 0.4(2) . . . . ?
C0AA C3 C0BA O3A 177.2(3) . . . . ?
C0AA C20 C21 C22 -4.1(5) . . . . ?
C0AA C20 C21 C26 176.9(3) . . . . ?
C0AA C20 C27 C28 -94.43(18) . . . . ?
C0AA C20 C27 C32 84.45(18) . . . . ?
C0AA C20 C21A C26A -178.4(5) . . . . ?
C0AA C20 C21A C22A 10.3(7) . . . . ?
C3 C0AA C20 C21 91.1(3) . . . . ?
C3 C0AA C20 C27 -41.38(18) . . . . ?
C3 C0AA C20 C21A 79.0(3) . . . . ?
C3 C0BA O3A C5A 3.7(5) . . . . ?
C0BA C4 C1AA C2 0.9(2) . . . . ?
C0BA C4 C1AA C2AA 177.30(13) . . . . ?
C5 O3 C0BA C4 -176.2(10) . . . . ?
C5 O3 C0BA C3 -4.7(17) . . . . ?
C1AA C2 N0AA C1 95.72(15) . . . . ?
C1AA C2 N0AA C33 -81.03(16) . . . . ?
C1AA C2 C0AA C3 -2.64(19) . . . . ?
C1AA C2 C0AA C20 170.88(12) . . . . ?
C1AA C4 C0BA O3 171.2(7) . . . . ?
C1AA C4 C0BA C3 -1.7(2) . . . . ?
C1AA C4 C0BA O3A -178.7(3) . . . . ?
C1AA C2AA C4AA C5AA 86.7(2) . . . . ?
C1AA C2AA C4AA C8AA -90.37(19) . . . . ?
C1AA C2AA C9AA C15 170.30(13) . . . . ?
C1AA C2AA C9AA C19 -15.52(19) . . . . ?
C1AA C2AA C4AC C3BA -82.5(5) . . . . ?
C1AA C2AA C4AC C5AB 97.3(4) . . . . ?
C2AA C4AA C5AA C3AA -176.86(19) . . . . ?
C2AA C4AA C8AA C7AA 177.0(2) . . . . ?
C2AA C9AA C15 C16 173.50(14) . . . . ?
C2AA C9AA C19 C18 -173.56(14) . . . . ?
C2AA C4AC C3BA C2BA 179.8(6) . . . . ?
C2AA C4AC C5AB C3AB -179.8(6) . . . . ?
C4AA C2AA C9AA C15 39.4(2) . . . . ?
C4AA C2AA C9AA C19 -146.41(16) . . . . ?
C4AA C5AA C3AA C6AA -0.3(4) . . . . ?
C5AA C4AA C8AA C7AA 0.0(3) . . . . ?
C5AA C3AA C6AA C7AA 0.1(4) . . . . ?
C3AA C6AA C7AA C8AA 0.1(5) . . . . ?
C6AA C7AA C8AA C4AA -0.1(4) . . . . ?
C8AA C4AA C5AA C3AA 0.3(3) . . . . ?
C9AA C2AA C4AA C5AA -142.57(17) . . . . ?
C9AA C2AA C4AA C8AA 40.4(2) . . . . ?
C9AA C2AA C4AC C3BA 36.8(5) . . . . ?
C9AA C2AA C4AC C5AB -143.3(3) . . . . ?
C9AA C15 C16 C17 0.4(3) . . . . ?
C15 C9AA C19 C18 0.7(2) . . . . ?
C15 C16 C17 C18 0.3(3) . . . . ?
C16 C17 C18 C19 -0.5(3) . . . . ?
C17 C18 C19 C9AA 0.0(2) . . . . ?
C19 C9AA C15 C16 -0.9(2) . . . . ?
C20 C0AA C3 C0BA -171.66(13) . . . . ?
C20 C21 C22 C23 179.3(4) . . . . ?
C20 C21 C26 C25 -179.9(4) . . . . ?
C20 C27 C28 C29 178.39(16) . . . . ?
C20 C27 C32 C31 -176.48(17) . . . . ?
C20 C21A C26A C25A -174.1(5) . . . . ?
C20 C21A C22A C23A 172.7(6) . . . . ?
C21 C20 C27 C28 131.9(2) . . . . ?
C21 C20 C27 C32 -49.2(3) . . . . ?
C21 C22 C23 C24 0.6(8) . . . . ?
C22 C21 C26 C25 1.0(7) . . . . ?
C22 C23 C24 C25 1.0(7) . . . . ?
C23 C24 C25 C26 -1.6(7) . . . . ?
C24 C25 C26 C21 0.6(7) . . . . ?
C26 C21 C22 C23 -1.6(8) . . . . ?
C27 C20 C21 C22 128.2(5) . . . . ?
C27 C20 C21 C26 -50.8(4) . . . . ?
C27 C20 C21A C26A -56.4(6) . . . . ?
C27 C20 C21A C22A 132.2(6) . . . . ?
C27 C28 C29 C30 -1.6(3) . . . . ?
C28 C27 C32 C31 2.4(3) . . . . ?
C28 C29 C30 C31 1.9(3) . . . . ?
C29 C30 C31 C32 0.0(3) . . . . ?
C30 C31 C32 C27 -2.2(3) . . . . ?
C32 C27 C28 C29 -0.5(3) . . . . ?
C34 N5 C35 C36 -89.17(18) . . . . ?
C34 N5 C35 C53 88.95(18) . . . . ?
C35 N5 C34 C33 178.96(14) . . . . ?
C35 C36 C37 C38 76.0(6) . . . . ?
C35 C36 C37 C44 -147.7(3) . . . . ?
C35 C36 C37 C38A 85.3(6) . . . . ?
C35 C36 C37 C44A -150.9(5) . . . . ?
C35 C36 C50 C51 -1.6(2) . . . . ?
C35 C53 C54 C55 156.07(13) . . . . ?
C35 C53 C54 C61 -75.34(16) . . . . ?
C36 C35 C53 C7 -1.3(2) . . . . ?
C36 C35 C53 C54 175.47(13) . . . . ?
C36 C37 C38 C39 -135.6(13) . . . . ?
C36 C37 C38 C43 45.1(17) . . . . ?
C36 C37 C44 C45 62.0(8) . . . . ?
C36 C37 C44 C49 -121.2(6) . . . . ?
C36 C37 C38A C39A -125.2(12) . . . . ?
C36 C37 C38A C43A 50.4(16) . . . . ?
C36 C37 C44A C49 -109.3(11) . . . . ?
C36 C37 C44A C45A 69.0(11) . . . . ?
C36 C50 C51 O6 -179.97(14) . . . . ?
C36 C50 C51 C7 0.5(2) . . . . ?
C37 C36 C50 C51 173.25(15) . . . . ?
C37 C38 C39 C40 175.1(11) . . . . ?
C37 C38 C43 C42 -177.8(11) . . . . ?
C37 C44 C45 C46 178.4(6) . . . . ?
C37 C44 C49 C48 -179.0(8) . . . . ?
C37 C38A C39A C40A 179.5(10) . . . . ?
C37 C38A C43A C42A -179.5(10) . . . . ?
C37 C44A C45A C46A -178.8(11) . . . . ?
C38 C37 C44 C45 -164.7(8) . . . . ?
C38 C37 C44 C49 12.1(9) . . . . ?
C38 C39 C40 C41 3.7(17) . . . . ?
C39 C38 C43 C42 3(2) . . . . ?
C39 C40 C41 C42 1.0(14) . . . . ?
C40 C41 C42 C43 -3.8(14) . . . . ?
C41 C42 C43 C38 1.8(17) . . . . ?
C43 C38 C39 C40 -6(2) . . . . ?
C44 C37 C38 C39 92.6(15) . . . . ?
C44 C37 C38 C43 -86.7(16) . . . . ?
C44 C45 C46 C47 -1.3(9) . . . . ?
C45 C44 C49 C48 -2.0(12) . . . . ?
C45 C46 C47 C48 1.3(10) . . . . ?
C46 C47 C48 C49 -1.6(15) . . . . ?
C47 C48 C49 C44 2.1(15) . . . . ?
C49 C44 C45 C46 1.6(11) . . . . ?
C49 C44A C45A C46A 0(2) . . . . ?
C50 C36 C37 C38 -98.8(6) . . . . ?
C50 C36 C37 C44 37.6(3) . . . . ?
C50 C36 C37 C38A -89.4(6) . . . . ?
C50 C36 C37 C44A 34.4(6) . . . . ?
C51 C7 C53 C35 0.1(2) . . . . ?
C51 C7 C53 C54 -176.61(13) . . . . ?
C52 O6 C51 C7 -14.4(2) . . . . ?
C52 O6 C51 C50 166.08(14) . . . . ?
C53 C7 C51 O6 -179.21(14) . . . . ?
C53 C7 C51 C50 0.3(2) . . . . ?
C53 C35 C36 C37 -172.90(14) . . . . ?
C53 C35 C36 C50 2.0(2) . . . . ?
C53 C54 C55 C56 -71.73(18) . . . . ?
C53 C54 C55 C60 107.53(16) . . . . ?
C53 C54 C61 C62 -27.1(5) . . . . ?
C53 C54 C61 C66 144.7(5) . . . . ?
C53 C54 C61 C62A -43.3(4) . . . . ?
C53 C54 C61 C66A 141.6(8) . . . . ?
C54 C55 C56 C57 179.5(2) . . . . ?
C54 C55 C60 C59 178.83(14) . . . . ?
C54 C61 C62 C63 175.8(5) . . . . ?
C54 C61 C66 C65 -176.4(9) . . . . ?
C54 C61 C62A C63A 177.7(6) . . . . ?
C54 C61 C66A C65A -178.1(10) . . . . ?
C55 C54 C61 C62 101.4(5) . . . . ?
C55 C54 C61 C66 -86.8(6) . . . . ?
C55 C54 C61 C62A 85.3(4) . . . . ?
C55 C54 C61 C66A -89.9(8) . . . . ?
C55 C56 C57 C58 2.0(4) . . . . ?
C56 C55 C60 C59 -1.9(2) . . . . ?
C56 C57 C58 C59 -2.5(4) . . . . ?
C57 C58 C59 C60 0.7(3) . . . . ?
C58 C59 C60 C55 1.5(3) . . . . ?
C60 C55 C56 C57 0.2(3) . . . . ?
C61 C54 C55 C56 161.03(16) . . . . ?
C61 C54 C55 C60 -19.7(2) . . . . ?
C61 C62 C63 C64 -3.1(12) . . . . ?
C61 C62A C63A C64A 3.0(13) . . . . ?
C61 C66A C65A C64A -3(2) . . . . ?
C62 C61 C66 C65 -4.2(14) . . . . ?
C62 C63 C64 C65 1.6(16) . . . . ?
C63 C64 C65 C66 -1.4(19) . . . . ?
C64 C65 C66 C61 2.7(18) . . . . ?
C66 C61 C62 C63 4.4(10) . . . . ?
N67 C8 N68 C10 -0.66(14) . . . . ?
N67 C8 N68 C69 177.73(11) . . . . ?
N67 C9 C10 N68 0.31(16) . . . . ?
N67 C13 C101 C102 -175.76(12) . . . . ?
N67 C13 C101 C120 5.89(19) . . . . ?
N67 C13 C106 C105 176.69(12) . . . . ?
N67 C13 C106 C107 -4.77(18) . . . . ?
N68 C8 N67 C9 0.87(14) . . . . ?
N68 C8 N67 C13 177.17(11) . . . . ?
N68 C69 C74 C73 178.31(12) . . . . ?
N68 C69 C74 C75 -3.45(18) . . . . ?
C69 C11 C70 C71 -2.2(2) . . . . ?
C69 C11 C88 C89 111.42(14) . . . . ?
C69 C11 C88 C95 -119.95(13) . . . . ?
C69 C74 C75 C76 -73.58(16) . . . . ?
C69 C74 C75 C82 157.96(13) . . . . ?
C70 C11 C69 N68 -176.92(12) . . . . ?
C70 C11 C69 C74 3.1(2) . . . . ?
C70 C11 C88 C89 -68.79(16) . . . . ?
C70 C11 C88 C95 59.84(16) . . . . ?
C70 C71 C73 C74 1.4(2) . . . . ?
C70 C71 O12A C72A -11(4) . . . . ?
C71 C73 C74 C69 -0.6(2) . . . . ?
C71 C73 C74 C75 -178.81(13) . . . . ?
C72 O12 C71 C70 172.6(5) . . . . ?
C72 O12 C71 C73 -7.4(9) . . . . ?
C73 C71 O12A C72A 170.8(18) . . . . ?
C73 C74 C75 C76 104.61(15) . . . . ?
C73 C74 C75 C82 -23.85(19) . . . . ?
C74 C75 C76 C81A 149.6(3) . . . . ?
C74 C75 C76 C77A -28.7(3) . . . . ?
C74 C75 C76 C77 -14.2(3) . . . . ?
C74 C75 C76 C81 166.7(2) . . . . ?
C74 C75 C82 C83 87.7(6) . . . . ?
C74 C75 C82 C87 -86.7(5) . . . . ?
C74 C75 C82 C87A -89.4(7) . . . . ?
C74 C75 C82 C83A 100.3(8) . . . . ?
C75 C76 C81A C80A -178.31(13) . . . . ?
C75 C76 C77A C78A 178.18(14) . . . . ?
C75 C76 C77 C78 177.8(3) . . . . ?
C75 C76 C81 C80 -178.0(4) . . . . ?
C75 C82 C83 C84 176.9(6) . . . . ?
C75 C82 C87 C86 -176.7(7) . . . . ?
C75 C82 C87A C86A -179.0(8) . . . . ?
C75 C82 C83A C84A -175.3(12) . . . . ?
C76 C75 C82 C83 -41.2(6) . . . . ?
C76 C75 C82 C87 144.4(5) . . . . ?
C76 C75 C82 C87A 141.6(7) . . . . ?
C76 C75 C82 C83A -28.6(8) . . . . ?
C76 C81A C80A C79 0.0 . . . . ?
C76 C77 C78 C79 -1.2(6) . . . . ?
C81A C76 C77A C78A 0.0 . . . . ?
C81A C80A C79 C78A 0.0 . . . . ?
C80A C79 C78A C77A 0.0 . . . . ?
C79 C78A C77A C76 0.0 . . . . ?
C79 C80 C81 C76 1.7(8) . . . . ?
C77A C76 C81A C80A 0.0 . . . . ?
C77 C76 C81 C80 2.9(6) . . . . ?
C78 C79 C80 C81 -6.2(8) . . . . ?
C80 C79 C78 C77 5.9(7) . . . . ?
C81 C76 C77 C78 -3.2(5) . . . . ?
C82 C75 C76 C81A -81.1(3) . . . . ?
C82 C75 C76 C77A 100.6(3) . . . . ?
C82 C75 C76 C77 115.1(2) . . . . ?
C82 C75 C76 C81 -64.0(3) . . . . ?
C82 C83 C84 C85 5.5(15) . . . . ?
C82 C87A C86A C85A 1.9(18) . . . . ?
C83 C82 C87 C86 8.7(13) . . . . ?
C83 C84 C85 C86 -1.4(14) . . . . ?
C84 C85 C86 C87 0.7(14) . . . . ?
C85 C86 C87 C82 -4.2(14) . . . . ?
C87 C82 C83 C84 -9.2(13) . . . . ?
C88 C11 C69 N68 2.88(19) . . . . ?
C88 C11 C69 C74 -177.12(12) . . . . ?
C88 C11 C70 C71 177.99(13) . . . . ?
C88 C89 C90 C91 177.88(14) . . . . ?
C88 C89 C94 C93 -179.01(14) . . . . ?
C88 C95 C96 C97 -175.71(14) . . . . ?
C88 C95 C100 C99 176.26(13) . . . . ?
C89 C88 C95 C96 18.99(18) . . . . ?
C89 C88 C95 C100 -158.98(12) . . . . ?
C89 C90 C91 C92 1.0(2) . . . . ?
C90 C89 C94 C93 -0.4(2) . . . . ?
C90 C91 C92 C93 -0.3(3) . . . . ?
C91 C92 C93 C94 -0.7(3) . . . . ?
C92 C93 C94 C89 1.1(2) . . . . ?
C94 C89 C90 C91 -0.7(2) . . . . ?
C95 C88 C89 C90 -111.76(15) . . . . ?
C95 C88 C89 C94 66.79(16) . . . . ?
C95 C96 C97 C98 -0.8(2) . . . . ?
C96 C95 C100 C99 -1.8(2) . . . . ?
C96 C97 C98 C99 -1.3(2) . . . . ?
C97 C98 C99 C100 1.7(2) . . . . ?
C98 C99 C100 C95 -0.2(2) . . . . ?
C100 C95 C96 C97 2.3(2) . . . . ?
C101 C13 N67 C8 88.97(16) . . . . ?
C101 C13 N67 C9 -95.13(16) . . . . ?
C101 C13 C106 C105 -2.99(19) . . . . ?
C101 C13 C106 C107 175.55(12) . . . . ?
C101 C102 C103 O14 179.58(13) . . . . ?
C101 C102 C103 C105 -0.9(2) . . . . ?
C101 C120 C121 C122 -103.6(3) . . . . ?
C101 C120 C121 C126 80.2(3) . . . . ?
C101 C120 C127 C128 63.7(4) . . . . ?
C101 C120 C127 C134 -115.7(3) . . . . ?
C101 C120 C127 C1B -178.4(2) . . . . ?
C101 C120 C127 C1D 9.4(3) . . . . ?
C101 C120 C1L C1M 20.1(11) . . . . ?
C101 C120 C1L C1Q -159.7(8) . . . . ?
C102 C101 C120 C121 58.17(19) . . . . ?
C102 C101 C120 C127 -69.29(17) . . . . ?
C102 C101 C120 C1L 75.7(5) . . . . ?
C102 C103 C105 C106 1.9(2) . . . . ?
C103 C105 C106 C13 0.0(2) . . . . ?
C103 C105 C106 C107 -178.49(13) . . . . ?
C104 O14 C103 C102 -1.6(2) . . . . ?
C104 O14 C103 C105 178.91(14) . . . . ?
C105 C106 C107 C108 93.19(16) . . . . ?
C105 C106 C107 C114 -34.60(18) . . . . ?
C106 C13 N67 C8 -90.71(16) . . . . ?
C106 C13 N67 C9 85.18(16) . . . . ?
C106 C13 C101 C102 3.91(19) . . . . ?
C106 C13 C101 C120 -174.43(12) . . . . ?
C106 C107 C108 C109 152.23(15) . . . . ?
C106 C107 C108 C113 -31.2(2) . . . . ?
C106 C107 C114 C115 107.81(16) . . . . ?
C106 C107 C114 C119 -73.98(17) . . . . ?
C107 C108 C109 C110 175.30(18) . . . . ?
C107 C108 C113 C112 -175.31(17) . . . . ?
C107 C114 C115 C116 178.42(16) . . . . ?
C107 C114 C119 C118 -178.17(16) . . . . ?
C108 C107 C114 C115 -20.4(2) . . . . ?
C108 C107 C114 C119 157.80(14) . . . . ?
C108 C109 C110 C111 0.5(4) . . . . ?
C109 C108 C113 C112 1.3(3) . . . . ?
C109 C110 C111 C112 0.7(4) . . . . ?
C110 C111 C112 C113 -0.9(4) . . . . ?
C111 C112 C113 C108 -0.1(3) . . . . ?
C113 C108 C109 C110 -1.5(3) . . . . ?
C114 C107 C108 C109 -79.66(18) . . . . ?
C114 C107 C108 C113 96.95(18) . . . . ?
C114 C115 C116 C117 -0.3(3) . . . . ?
C115 C114 C119 C118 0.1(2) . . . . ?
C115 C116 C117 C118 0.0(3) . . . . ?
C116 C117 C118 C119 0.3(3) . . . . ?
C117 C118 C119 C114 -0.4(3) . . . . ?
C119 C114 C115 C116 0.2(3) . . . . ?
C120 C101 C102 C103 176.48(13) . . . . ?
C120 C121 C122 C123 -175.1(3) . . . . ?
C120 C121 C126 C125 174.7(3) . . . . ?
C120 C127 C128 C129 175.6(4) . . . . ?
C120 C127 C134 C132 -174.8(5) . . . . ?
C120 C127 C1B C1C 178.4(3) . . . . ?
C120 C127 C1D C1E 179.6(4) . . . . ?
C120 C1L C1M C1N -178.6(8) . . . . ?
C120 C1L C1Q C1P 177.3(9) . . . . ?
C121 C120 C127 C128 -64.7(4) . . . . ?
C121 C120 C127 C134 115.8(3) . . . . ?
C121 C122 C123 C124 0.7(4) . . . . ?
C122 C121 C126 C125 -1.8(5) . . . . ?
C122 C123 C124 C125 -2.0(4) . . . . ?
C123 C124 C125 C126 1.3(5) . . . . ?
C124 C125 C126 C121 0.6(5) . . . . ?
C126 C121 C122 C123 1.2(5) . . . . ?
C127 C120 C121 C122 25.0(3) . . . . ?
C127 C120 C121 C126 -151.2(2) . . . . ?
C127 C120 C1L C1M 160.8(7) . . . . ?
C127 C120 C1L C1Q -19.0(12) . . . . ?
C127 C128 C129 C130 0.6(10) . . . . ?
C127 C1B C1C C130 1.8(5) . . . . ?
C127 C1D C1E C130 0.9(7) . . . . ?
C128 C127 C134 C132 5.6(8) . . . . ?
C128 C129 C130 C132 3.0(8) . . . . ?
C129 C130 C132 C134 -2.0(8) . . . . ?
C130 C132 C134 C127 -2.4(9) . . . . ?
C134 C127 C128 C129 -4.9(8) . . . . ?
C1B C127 C1D C1E 7.2(6) . . . . ?
C1C C130 C1E C1D -8.2(6) . . . . ?
C1D C127 C1B C1C -8.6(5) . . . . ?
C1E C130 C1C C1B 6.8(5) . . . . ?
C21A C20 C27 C28 148.2(3) . . . . ?
C21A C20 C27 C32 -32.9(3) . . . . ?
C21A C26A C25A C24A 1.3(9) . . . . ?
C26A C21A C22A C23A 1.6(11) . . . . ?
C26A C25A C24A C23A 0.2(9) . . . . ?
C25A C24A C23A C22A -0.8(9) . . . . ?
C24A C23A C22A C21A -0.1(11) . . . . ?
C22A C21A C26A C25A -2.2(9) . . . . ?
C4AC C2AA C9AA C15 54.6(3) . . . . ?
C4AC C2AA C9AA C19 -131.2(3) . . . . ?
C4AC C3BA C2BA C1BA 0.0 . . . . ?
C3BA C4AC C5AB C3AB 0.0 . . . . ?
C3BA C2BA C1BA C3AB 0.0 . . . . ?
C2BA C1BA C3AB C5AB 0.0 . . . . ?
C1BA C3AB C5AB C4AC 0.0 . . . . ?
C5AB C4AC C3BA C2BA 0.0 . . . . ?
C62A C61 C66A C65A 6.6(17) . . . . ?
C66A C61 C62A C63A -6.6(12) . . . . ?
C66A C65A C64A C63A -1.5(19) . . . . ?
C65A C64A C63A C62A 1.3(16) . . . . ?
C38A C37 C44A C49 11.8(14) . . . . ?
C38A C37 C44A C45A -170.0(9) . . . . ?
C38A C39A C40A C41A -1.6(18) . . . . ?
C39A C38A C43A C42A -4(2) . . . . ?
C39A C40A C41A C42A -0.6(17) . . . . ?
C40A C41A C42A C43A 0.4(15) . . . . ?
C41A C42A C43A C38A 1.9(15) . . . . ?
C43A C38A C39A C40A 4(2) . . . . ?
O12A C71 C73 C74 179.7(17) . . . . ?
C44A C37 C38A C39A 107.3(14) . . . . ?
C44A C37 C38A C43A -77.2(16) . . . . ?
C44A C49 C48A C47A -0.4(13) . . . . ?
C44A C45A C46A C47A 0(2) . . . . ?
C45A C46A C47A C48A -1(2) . . . . ?
C46A C47A C48A C49 0.6(18) . . . . ?
C48A C49 C44A C37 178.4(10) . . . . ?
C48A C49 C44A C45A 0.3(16) . . . . ?
C1L C120 C127 C1B 41.3(6) . . . . ?
C1L C120 C127 C1D -130.8(6) . . . . ?
C1L C1M C1N C1O 3.3(14) . . . . ?
C1M C1L C1Q C1P -2.5(17) . . . . ?
C1M C1N C1O C1P -6.4(17) . . . . ?
C1N C1O C1P C1Q 5.0(18) . . . . ?
C1O C1P C1Q C1L -0.6(17) . . . . ?
C1Q C1L C1M C1N 1.2(15) . . . . ?
C87A C82 C83A C84A 13.0(18) . . . . ?
C87A C86A C85A C84A 0.8(17) . . . . ?
C86A C85A C84A C83A 3.6(18) . . . . ?
C85A C84A C83A C82 -11(2) . . . . ?
C83A C82 C87A C86A -8.3(15) . . . . ?

loop_
_smtbx_masks_void_nr
_smtbx_masks_void_average_x
_smtbx_masks_void_average_y
_smtbx_masks_void_average_z
_smtbx_masks_void_volume
_smtbx_masks_void_count_electrons
_smtbx_masks_void_content
1 0.018 -0.096 0.238 183.5 43.3 '1 C4H8O'
2 -0.018 0.096 0.762 183.5 43.5 '1 C4H8O'
3 -0.018 0.404 0.262 183.5 43.4 '1 C4H8O'
4 0.018 0.596 0.738 183.5 43.4 '1 C4H8O'
5 0.234 0.095 0.704 17.2 0.0 ?
6 0.234 0.405 0.204 17.2 0.0 ?
7 0.266 0.595 0.704 17.2 0.0 ?
8 0.266 0.905 0.204 17.2 0.0 ?
9 0.482 0.096 0.738 183.5 43.4 '1 C4H8O'
10 0.482 0.404 0.238 183.5 43.5 '1 C4H8O'
11 0.518 0.596 0.762 183.5 43.4 '1 C4H8O'
12 0.518 0.904 0.262 183.5 43.5 '1 C4H8O'
13 0.734 0.095 0.796 17.2 0.0 ?
14 0.734 0.405 0.296 17.2 0.0 ?
15 0.766 0.595 0.796 17.2 0.0 ?
16 0.766 0.905 0.296 17.2 0.0 ?
